data_4064410
loop_
_publ_author_name
'Zhang, Shu'
'Tamm, Matthias'
'Nomura, Kotohiro'

_publ_section_title
;
 1,2-C&#x2212;H Activation of Benzene Promoted by
 (Arylimido)vanadium(V)-Alkylidene Complexes: Isolation of the Alkylidene,
 Benzyne Complexes
;
_journal_issue 10
_journal_name_full Organometallics
_journal_page_first 2712
_journal_paper_doi 10.1021/om200086n
_journal_volume 30
_journal_year 2011
_chemical_formula_moiety 'C44 H58 N4 P V '
_chemical_formula_sum 'C44 H58 N4 P V'
_chemical_formula_weight 724.88
_space_group_IT_number 14
_symmetry_cell_setting monoclinic
_symmetry_Int_Tables_number 14
_symmetry_space_group_name_Hall '-P 2yn'
_symmetry_space_group_name_H-M 'P 1 21/n 1'
_cell_angle_alpha 90.0000
_cell_angle_beta 101.0189(7)
_cell_angle_gamma 90.0000
_cell_formula_units_Z 4
_cell_length_a 12.1647(2)
_cell_length_b 17.0744(3)
_cell_length_c 20.4062(4)
_cell_measurement_reflns_used 31646
_cell_measurement_temperature 123.1
_cell_measurement_theta_max 27.5
_cell_measurement_theta_min 3.0
_cell_volume 4160.33(13)
_computing_cell_refinement PROCESS-AUTO
_computing_data_collection PROCESS-AUTO
_computing_data_reduction CrystalStructure
_computing_publication_material 'CrystalStructure 3.8'
_computing_structure_refinement SHELXL
_computing_structure_solution SHELXS97
_diffrn_ambient_temperature 123.1
_diffrn_detector_area_resol_mean 10.00
_diffrn_measured_fraction_theta_full 0.999
_diffrn_measured_fraction_theta_max 0.999
_diffrn_measurement_device_type 'Rigaku RAXIS-RAPID'
_diffrn_measurement_method \w
_diffrn_radiation_type 'Mo K\a'
_diffrn_radiation_wavelength 0.71075
_diffrn_reflns_av_R_equivalents 0.026
_diffrn_reflns_limit_h_max 15
_diffrn_reflns_limit_h_min -15
_diffrn_reflns_limit_k_max 20
_diffrn_reflns_limit_k_min -22
_diffrn_reflns_limit_l_max 26
_diffrn_reflns_limit_l_min -22
_diffrn_reflns_number 41099
_diffrn_reflns_theta_full 27.48
_diffrn_reflns_theta_max 27.48
_exptl_absorpt_coefficient_mu 0.310
_exptl_absorpt_correction_T_max 0.969
_exptl_absorpt_correction_T_min 0.872
_exptl_absorpt_correction_type multi-scan
_exptl_absorpt_process_details
;
    Higashi, T. (1995). Program for Absorption Correction.
    Rigaku Corporation, Tokyo, Japan.
;
_exptl_crystal_colour orange
_exptl_crystal_density_diffrn 1.157
_exptl_crystal_density_method 'not measured'
_exptl_crystal_description block
_exptl_crystal_F_000 1552.00
_exptl_crystal_size_max 0.18
_exptl_crystal_size_mid 0.15
_exptl_crystal_size_min 0.10
_refine_diff_density_max 0.48
_refine_diff_density_min -0.19
_refine_ls_extinction_method none
_refine_ls_goodness_of_fit_ref 1.051
_refine_ls_hydrogen_treatment refall
_refine_ls_number_parameters 452
_refine_ls_number_reflns 9532
_refine_ls_R_factor_gt 0.0356
_refine_ls_shift/su_max 0.0020
_refine_ls_structure_factor_coef Fsqd
_refine_ls_weighting_details 'w = 1/[\s^2^(Fo^2^)+(0.0545P)^2^+1.2245P] where P=(Fo^2^+2Fc^2^)/3'
_refine_ls_weighting_scheme calc
_refine_ls_wR_factor_ref 0.0973
_reflns_number_gt 8353
_reflns_number_total 9532
_reflns_threshold_expression F^2^>2.0\s(F^2^)
_cod_data_source_file om200086n_si_002.cif
_cod_data_source_block '_V(NAr)(C6H4)(ImDIPP-N)(PMe3)'
_cod_original_cell_volume 4160.30(13)
_cod_original_formula_sum 'C44 H58 N4 P V '
_cod_database_code 4064410

loop_
_symmetry_equiv_pos_site_id
_symmetry_equiv_pos_as_xyz
1 +X,+Y,+Z
2 1/2-X,1/2+Y,1/2-Z
3 -X,-Y,-Z
4 1/2+X,1/2-Y,1/2+Z

loop_
_atom_site_label
_atom_site_type_symbol
_atom_site_fract_x
_atom_site_fract_y
_atom_site_fract_z
_atom_site_U_iso_or_equiv
_atom_site_adp_type
_atom_site_occupancy
_atom_site_symmetry_multiplicity
_atom_site_calc_flag
_atom_site_refinement_flags
V(1) V 0.978037(16) 0.331688(12) 0.209487(10) 0.01746(6) Uani 1.00 1 d .
P(1) P 1.17490(3) 0.30444(2) 0.231911(17) 0.02488(8) Uani 1.00 1 d .
N(1) N 0.95651(9) 0.30900(6) 0.28673(5) 0.0221(2) Uani 1.00 1 d .
N(2) N 0.91974(8) 0.27036(6) 0.13983(5) 0.0195(2) Uani 1.00 1 d .
N(3) N 0.74983(8) 0.25248(6) 0.06080(5) 0.0177(2) Uani 1.00 1 d .
N(4) N 0.88310(8) 0.16784(6) 0.05780(5) 0.0182(2) Uani 1.00 1 d .
C(1) C 0.85782(9) 0.23357(7) 0.09146(6) 0.0162(2) Uani 1.00 1 d .
C(2) C 0.71218(10) 0.20143(8) 0.00799(6) 0.0220(2) Uani 1.00 1 d .
C(3) C 0.79423(11) 0.14971(8) 0.00598(6) 0.0224(2) Uani 1.00 1 d .
C(4) C 0.99166(10) 0.13184(7) 0.06617(6) 0.0203(2) Uani 1.00 1 d .
C(5) C 1.06341(11) 0.15614(8) 0.02426(7) 0.0247(2) Uani 1.00 1 d .
C(6) C 1.16720(12) 0.11839(9) 0.03129(8) 0.0329(3) Uani 1.00 1 d .
C(7) C 1.19580(12) 0.05944(9) 0.07792(8) 0.0358(3) Uani 1.00 1 d .
C(8) C 1.12332(12) 0.03715(8) 0.11899(8) 0.0323(3) Uani 1.00 1 d .
C(9) C 1.01933(11) 0.07319(7) 0.11486(7) 0.0245(2) Uani 1.00 1 d .
C(10) C 0.69066(9) 0.32182(7) 0.07395(6) 0.0183(2) Uani 1.00 1 d .
C(11) C 0.69325(10) 0.38690(7) 0.03256(6) 0.0208(2) Uani 1.00 1 d .
C(12) C 0.62507(11) 0.45026(8) 0.04106(7) 0.0256(2) Uani 1.00 1 d .
C(13) C 0.55927(11) 0.44844(8) 0.08948(7) 0.0277(2) Uani 1.00 1 d .
C(14) C 0.56351(11) 0.38511(8) 0.13215(7) 0.0260(2) Uani 1.00 1 d .
C(15) C 0.63050(10) 0.32026(8) 0.12602(6) 0.0217(2) Uani 1.00 1 d .
C(16) C 0.93607(10) 0.29588(8) 0.34985(6) 0.0225(2) Uani 1.00 1 d .
C(17) C 0.94186(11) 0.35865(9) 0.39602(7) 0.0271(2) Uani 1.00 1 d .
C(18) C 0.92262(11) 0.34250(10) 0.45973(7) 0.0333(3) Uani 1.00 1 d .
C(19) C 0.89921(12) 0.26753(11) 0.47860(7) 0.0378(3) Uani 1.00 1 d .
C(20) C 0.89287(12) 0.20640(10) 0.43344(8) 0.0351(3) Uani 1.00 1 d .
C(21) C 0.90995(11) 0.21932(8) 0.36872(7) 0.0263(2) Uani 1.00 1 d .
C(22) C 0.90191(13) 0.15420(8) 0.31894(8) 0.0322(3) Uani 1.00 1 d .
C(23) C 0.96952(14) 0.43963(9) 0.37556(8) 0.0369(3) Uani 1.00 1 d .
C(24) C 0.94051(13) 0.05291(8) 0.16187(7) 0.0317(3) Uani 1.00 1 d .
C(25) C 0.83624(15) 0.00794(11) 0.12768(10) 0.0476(4) Uani 1.00 1 d .
C(26) C 0.99781(16) 0.00684(9) 0.22328(8) 0.0422(3) Uani 1.00 1 d .
C(27) C 1.03286(12) 0.22302(8) -0.02530(7) 0.0283(2) Uani 1.00 1 d .
C(28) C 1.06393(14) 0.20560(10) -0.09310(8) 0.0362(3) Uani 1.00 1 d .
C(29) C 1.08633(15) 0.29955(9) 0.00351(8) 0.0382(3) Uani 1.00 1 d .
C(30) C 0.64019(11) 0.25204(8) 0.17457(7) 0.0267(2) Uani 1.00 1 d .
C(31) C 0.54974(17) 0.19053(11) 0.15269(9) 0.0471(4) Uani 1.00 1 d .
C(32) C 0.64016(14) 0.27963(10) 0.24573(7) 0.0363(3) Uani 1.00 1 d .
C(33) C 0.76906(10) 0.39045(8) -0.01872(6) 0.0241(2) Uani 1.00 1 d .
C(34) C 0.84533(15) 0.46170(11) -0.00861(9) 0.0455(4) Uani 1.00 1 d .
C(35) C 0.70194(13) 0.38697(11) -0.08989(8) 0.0408(3) Uani 1.00 1 d .
C(100) C 1.03246(11) 0.44545(8) 0.20244(6) 0.0239(2) Uani 1.00 1 d .
C(101) C 0.91994(11) 0.44050(7) 0.19105(6) 0.0226(2) Uani 1.00 1 d .
C(102) C 0.84968(12) 0.50507(8) 0.17465(7) 0.0281(2) Uani 1.00 1 d .
C(103) C 0.90167(13) 0.57628(8) 0.16864(8) 0.0332(3) Uani 1.00 1 d .
C(104) C 1.01855(14) 0.58217(8) 0.18089(8) 0.0352(3) Uani 1.00 1 d .
C(105) C 1.08622(12) 0.51750(8) 0.19880(8) 0.0312(3) Uani 1.00 1 d .
C(106) C 1.26295(14) 0.34859(12) 0.17959(10) 0.0464(4) Uani 1.00 1 d .
C(107) C 1.21363(14) 0.20184(10) 0.23053(10) 0.0442(4) Uani 1.00 1 d .
C(108) C 1.23980(14) 0.33580(11) 0.31546(9) 0.0444(4) Uani 1.00 1 d .
H(1) H 0.6413 0.2030 -0.0212 0.026 Uiso 1.00 1 c R
H(2) H 0.7923 0.1081 -0.0251 0.027 Uiso 1.00 1 c R
H(3) H 1.2184 0.1334 0.0038 0.040 Uiso 1.00 1 c R
H(4) H 1.2662 0.0340 0.0817 0.043 Uiso 1.00 1 c R
H(5) H 1.1447 -0.0035 0.1507 0.039 Uiso 1.00 1 c R
H(6) H 0.6237 0.4951 0.0134 0.031 Uiso 1.00 1 c R
H(7) H 0.5108 0.4911 0.0934 0.033 Uiso 1.00 1 c R
H(8) H 0.5201 0.3858 0.1662 0.031 Uiso 1.00 1 c R
H(9) H 0.9256 0.3840 0.4910 0.040 Uiso 1.00 1 c R
H(10) H 0.8875 0.2579 0.5226 0.045 Uiso 1.00 1 c R
H(11) H 0.8767 0.1550 0.4467 0.042 Uiso 1.00 1 c R
H(12) H 0.9737 0.1486 0.3043 0.039 Uiso 1.00 1 c R
H(13) H 0.8429 0.1662 0.2803 0.039 Uiso 1.00 1 c R
H(14) H 0.8838 0.1052 0.3396 0.039 Uiso 1.00 1 c R
H(15) H 0.9152 0.4555 0.3359 0.044 Uiso 1.00 1 c R
H(16) H 1.0450 0.4399 0.3653 0.044 Uiso 1.00 1 c R
H(17) H 0.9664 0.4763 0.4121 0.044 Uiso 1.00 1 c R
H(18) H 0.9142 0.1035 0.1782 0.038 Uiso 1.00 1 c R
H(19) H 0.7922 0.0408 0.0929 0.057 Uiso 1.00 1 c R
H(20) H 0.7908 -0.0058 0.1608 0.057 Uiso 1.00 1 c R
H(21) H 0.8591 -0.0399 0.1075 0.057 Uiso 1.00 1 c R
H(22) H 0.9455 -0.0000 0.2539 0.051 Uiso 1.00 1 c R
H(23) H 1.0639 0.0356 0.2460 0.051 Uiso 1.00 1 c R
H(24) H 1.0207 -0.0446 0.2093 0.051 Uiso 1.00 1 c R
H(25) H 0.9498 0.2299 -0.0328 0.034 Uiso 1.00 1 c R
H(26) H 1.1454 0.2008 -0.0877 0.043 Uiso 1.00 1 c R
H(27) H 1.0377 0.2484 -0.1242 0.043 Uiso 1.00 1 c R
H(28) H 1.0285 0.1565 -0.1109 0.043 Uiso 1.00 1 c R
H(29) H 1.1681 0.2950 0.0105 0.046 Uiso 1.00 1 c R
H(30) H 1.0639 0.3104 0.0463 0.046 Uiso 1.00 1 c R
H(31) H 1.0614 0.3425 -0.0277 0.046 Uiso 1.00 1 c R
H(32) H 0.7141 0.2263 0.1747 0.032 Uiso 1.00 1 c R
H(33) H 0.5608 0.1467 0.1843 0.056 Uiso 1.00 1 c R
H(34) H 0.5545 0.1715 0.1080 0.056 Uiso 1.00 1 c R
H(35) H 0.4759 0.2139 0.1518 0.056 Uiso 1.00 1 c R
H(36) H 0.5676 0.3033 0.2478 0.044 Uiso 1.00 1 c R
H(37) H 0.6996 0.3185 0.2588 0.044 Uiso 1.00 1 c R
H(38) H 0.6533 0.2348 0.2762 0.044 Uiso 1.00 1 c R
H(39) H 0.8181 0.3430 -0.0120 0.029 Uiso 1.00 1 c R
H(40) H 0.8955 0.4604 -0.0409 0.055 Uiso 1.00 1 c R
H(41) H 0.8898 0.4612 0.0368 0.055 Uiso 1.00 1 c R
H(42) H 0.7999 0.5094 -0.0153 0.055 Uiso 1.00 1 c R
H(43) H 0.7534 0.3847 -0.1214 0.049 Uiso 1.00 1 c R
H(44) H 0.6549 0.4338 -0.0989 0.049 Uiso 1.00 1 c R
H(45) H 0.6544 0.3402 -0.0952 0.049 Uiso 1.00 1 c R
H(46) H 0.7705 0.5005 0.1680 0.034 Uiso 1.00 1 c R
H(47) H 0.8574 0.6216 0.1561 0.040 Uiso 1.00 1 c R
H(48) H 1.0522 0.6317 0.1768 0.042 Uiso 1.00 1 c R
H(49) H 1.1655 0.5218 0.2082 0.037 Uiso 1.00 1 c R
H(50) H 1.3415 0.3357 0.1973 0.056 Uiso 1.00 1 c R
H(51) H 1.2532 0.4056 0.1792 0.056 Uiso 1.00 1 c R
H(52) H 1.2417 0.3283 0.1340 0.056 Uiso 1.00 1 c R
H(53) H 1.2952 0.1968 0.2431 0.053 Uiso 1.00 1 c R
H(54) H 1.1884 0.1807 0.1855 0.053 Uiso 1.00 1 c R
H(55) H 1.1782 0.1726 0.2623 0.053 Uiso 1.00 1 c R
H(56) H 1.2306 0.3925 0.3195 0.053 Uiso 1.00 1 c R
H(57) H 1.3198 0.3229 0.3237 0.053 Uiso 1.00 1 c R
H(58) H 1.2041 0.3089 0.3483 0.053 Uiso 1.00 1 c R

loop_
_atom_site_aniso_label
_atom_site_aniso_U_11
_atom_site_aniso_U_22
_atom_site_aniso_U_33
_atom_site_aniso_U_12
_atom_site_aniso_U_13
_atom_site_aniso_U_23
V(1) 0.01665(11) 0.01824(11) 0.01690(11) -0.00154(7) 0.00175(8) -0.00109(7)
P(1) 0.01872(16) 0.02722(18) 0.02650(18) -0.00085(13) -0.00123(13) 0.00032(13)
N(1) 0.0212(5) 0.0235(5) 0.0214(5) -0.0008(4) 0.0036(4) 0.0004(4)
N(2) 0.0173(4) 0.0196(5) 0.0208(5) 0.0028(3) 0.0017(3) -0.0014(3)
N(3) 0.0154(4) 0.0203(5) 0.0171(4) 0.0022(3) 0.0023(3) -0.0021(3)
N(4) 0.0173(4) 0.0167(4) 0.0206(5) 0.0014(3) 0.0036(3) -0.0018(3)
C(1) 0.0159(5) 0.0162(5) 0.0173(5) 0.0013(4) 0.0052(4) 0.0014(4)
C(2) 0.0189(5) 0.0262(6) 0.0197(5) -0.0019(4) 0.0008(4) -0.0046(4)
C(3) 0.0225(6) 0.0226(6) 0.0212(6) -0.0015(4) 0.0022(4) -0.0058(4)
C(4) 0.0198(5) 0.0169(5) 0.0244(6) 0.0045(4) 0.0045(4) -0.0025(4)
C(5) 0.0232(6) 0.0252(6) 0.0263(6) 0.0040(4) 0.0065(5) 0.0001(4)
C(6) 0.0241(6) 0.0391(8) 0.0380(8) 0.0083(5) 0.0120(5) 0.0016(6)
C(7) 0.0267(6) 0.0369(8) 0.0434(8) 0.0159(6) 0.0056(6) -0.0018(6)
C(8) 0.0361(7) 0.0252(6) 0.0345(7) 0.0134(5) 0.0039(6) 0.0029(5)
C(9) 0.0289(6) 0.0180(5) 0.0268(6) 0.0047(4) 0.0060(5) -0.0009(4)
C(10) 0.0135(5) 0.0221(5) 0.0185(5) 0.0038(4) 0.0006(4) -0.0029(4)
C(11) 0.0169(5) 0.0250(6) 0.0193(5) 0.0022(4) 0.0006(4) -0.0014(4)
C(12) 0.0246(6) 0.0248(6) 0.0254(6) 0.0062(5) -0.0003(5) 0.0008(4)
C(13) 0.0236(6) 0.0294(6) 0.0280(6) 0.0121(5) 0.0001(5) -0.0055(5)
C(14) 0.0217(5) 0.0350(7) 0.0221(6) 0.0066(5) 0.0059(4) -0.0046(5)
C(15) 0.0181(5) 0.0283(6) 0.0182(5) 0.0027(4) 0.0023(4) -0.0019(4)
C(16) 0.0152(5) 0.0314(6) 0.0201(6) 0.0014(4) 0.0015(4) 0.0016(4)
C(17) 0.0172(5) 0.0376(7) 0.0259(6) 0.0017(5) 0.0026(4) -0.0039(5)
C(18) 0.0202(6) 0.0559(9) 0.0239(6) 0.0032(6) 0.0042(5) -0.0078(6)
C(19) 0.0255(6) 0.0669(11) 0.0222(6) 0.0035(6) 0.0077(5) 0.0069(6)
C(20) 0.0269(6) 0.0475(9) 0.0322(7) 0.0025(6) 0.0086(5) 0.0138(6)
C(21) 0.0184(5) 0.0329(7) 0.0275(6) 0.0017(5) 0.0038(4) 0.0055(5)
C(22) 0.0338(7) 0.0263(6) 0.0374(8) -0.0021(5) 0.0090(6) 0.0054(5)
C(23) 0.0385(8) 0.0357(8) 0.0376(8) -0.0036(6) 0.0094(6) -0.0115(6)
C(24) 0.0415(8) 0.0222(6) 0.0340(7) 0.0063(5) 0.0142(6) 0.0070(5)
C(25) 0.0436(9) 0.0399(9) 0.0608(11) -0.0063(7) 0.0133(8) 0.0162(8)
C(26) 0.0638(11) 0.0288(7) 0.0365(8) 0.0099(7) 0.0157(7) 0.0119(6)
C(27) 0.0263(6) 0.0316(7) 0.0294(7) 0.0058(5) 0.0117(5) 0.0060(5)
C(28) 0.0405(8) 0.0410(8) 0.0291(7) 0.0058(6) 0.0117(6) 0.0045(6)
C(29) 0.0498(9) 0.0315(7) 0.0372(8) 0.0041(6) 0.0181(7) 0.0029(6)
C(30) 0.0274(6) 0.0333(7) 0.0211(6) 0.0062(5) 0.0090(5) 0.0031(5)
C(31) 0.0648(11) 0.0414(9) 0.0332(8) -0.0130(8) 0.0046(7) 0.0056(6)
C(32) 0.0416(8) 0.0471(8) 0.0215(6) 0.0078(6) 0.0090(6) 0.0039(6)
C(33) 0.0216(5) 0.0266(6) 0.0251(6) 0.0021(4) 0.0068(4) 0.0030(4)
C(34) 0.0463(9) 0.0523(10) 0.0419(9) -0.0216(8) 0.0181(7) -0.0085(7)
C(35) 0.0333(7) 0.0654(11) 0.0250(7) -0.0023(7) 0.0088(6) -0.0040(7)
C(100) 0.0279(6) 0.0223(6) 0.0209(6) -0.0012(5) 0.0031(4) 0.0005(4)
C(101) 0.0270(6) 0.0218(6) 0.0186(5) -0.0003(4) 0.0036(4) -0.0026(4)
C(102) 0.0270(6) 0.0262(6) 0.0292(7) 0.0027(5) 0.0002(5) -0.0063(5)
C(103) 0.0405(8) 0.0216(6) 0.0347(7) 0.0062(5) 0.0004(6) -0.0024(5)
C(104) 0.0430(8) 0.0209(6) 0.0407(8) -0.0066(5) 0.0052(6) 0.0013(5)
C(105) 0.0272(6) 0.0278(7) 0.0373(7) -0.0059(5) 0.0028(5) 0.0021(5)
C(106) 0.0273(7) 0.0580(10) 0.0573(11) 0.0010(7) 0.0164(7) 0.0084(8)
C(107) 0.0340(8) 0.0336(8) 0.0594(11) 0.0101(6) -0.0048(7) -0.0015(7)
C(108) 0.0317(8) 0.0569(10) 0.0384(9) -0.0059(7) -0.0089(6) -0.0091(7)

loop_
_atom_type_symbol
_atom_type_description
_atom_type_scat_dispersion_real
_atom_type_scat_dispersion_imag
_atom_type_scat_source
C C 0.003 0.002
;
International Tables for Crystallography
(1992, Vol. C, Tables 4.2.6.8 and 6.1.1.4)
;
H H 0.000 0.000
;
International Tables for Crystallography
(1992, Vol. C, Table 6.1.1.4)
;
N N 0.006 0.003
;
International Tables for Crystallography
(1992, Vol. C, Tables 4.2.6.8 and 6.1.1.4)
;
V V 0.300 0.529
;
International Tables for Crystallography
(1992, Vol. C, Tables 4.2.6.8 and 6.1.1.4)
;
P P 0.102 0.094
;
International Tables for Crystallography
(1992, Vol. C, Tables 4.2.6.8 and 6.1.1.4)
;

loop_
_geom_angle_atom_site_label_1
_geom_angle_atom_site_label_2
_geom_angle_atom_site_label_3
_geom_angle
_geom_angle_publ_flag
P(1) V(1) N(1) 96.01(3) yes
P(1) V(1) N(2) 105.46(3) yes
P(1) V(1) C(100) 82.76(3) yes
P(1) V(1) C(101) 121.41(3) yes
N(1) V(1) N(2) 119.69(4) yes
N(1) V(1) C(100) 112.89(5) yes
N(1) V(1) C(101) 106.04(5) yes
N(2) V(1) C(100) 125.14(4) yes
N(2) V(1) C(101) 108.71(4) yes
C(100) V(1) C(101) 38.65(5) yes
V(1) P(1) C(106) 119.19(5) yes
V(1) P(1) C(107) 115.92(5) yes
V(1) P(1) C(108) 111.17(5) yes
C(106) P(1) C(107) 101.98(9) yes
C(106) P(1) C(108) 103.31(8) yes
C(107) P(1) C(108) 103.38(8) yes
V(1) N(1) C(16) 175.90(9) yes
V(1) N(2) C(1) 167.47(9) yes
C(1) N(3) C(2) 110.34(10) yes
C(1) N(3) C(10) 125.10(9) yes
C(2) N(3) C(10) 123.87(9) yes
C(1) N(4) C(3) 110.09(9) yes
C(1) N(4) C(4) 125.14(9) yes
C(3) N(4) C(4) 123.83(10) yes
N(2) C(1) N(3) 126.92(11) yes
N(2) C(1) N(4) 128.73(10) yes
N(3) C(1) N(4) 104.34(9) yes
N(3) C(2) C(3) 107.42(9) yes
N(4) C(3) C(2) 107.74(11) yes
N(4) C(4) C(5) 117.89(10) yes
N(4) C(4) C(9) 118.64(11) yes
C(5) C(4) C(9) 123.45(11) yes
C(4) C(5) C(6) 117.21(12) yes
C(4) C(5) C(27) 121.83(11) yes
C(6) C(5) C(27) 120.91(13) yes
C(5) C(6) C(7) 120.58(14) yes
C(6) C(7) C(8) 120.81(13) yes
C(7) C(8) C(9) 121.24(13) yes
C(4) C(9) C(8) 116.68(13) yes
C(4) C(9) C(24) 120.91(11) yes
C(8) C(9) C(24) 122.38(12) yes
N(3) C(10) C(11) 118.13(11) yes
N(3) C(10) C(15) 118.61(10) yes
C(11) C(10) C(15) 123.23(11) yes
C(10) C(11) C(12) 117.29(12) yes
C(10) C(11) C(33) 122.19(11) yes
C(12) C(11) C(33) 120.50(11) yes
C(11) C(12) C(13) 120.65(12) yes
C(12) C(13) C(14) 120.62(12) yes
C(13) C(14) C(15) 121.09(13) yes
C(10) C(15) C(14) 116.86(11) yes
C(10) C(15) C(30) 121.51(11) yes
C(14) C(15) C(30) 121.61(12) yes
N(1) C(16) C(17) 120.22(12) yes
N(1) C(16) C(21) 119.67(11) yes
C(17) C(16) C(21) 120.11(12) yes
C(16) C(17) C(18) 118.32(13) yes
C(16) C(17) C(23) 119.74(13) yes
C(18) C(17) C(23) 121.93(13) yes
C(17) C(18) C(19) 121.61(14) yes
C(18) C(19) C(20) 120.07(14) yes
C(19) C(20) C(21) 120.80(15) yes
C(16) C(21) C(20) 119.07(13) yes
C(16) C(21) C(22) 119.36(12) yes
C(20) C(21) C(22) 121.57(13) yes
C(9) C(24) C(25) 113.20(12) yes
C(9) C(24) C(26) 112.98(13) yes
C(25) C(24) C(26) 108.86(13) yes
C(5) C(27) C(28) 112.53(12) yes
C(5) C(27) C(29) 110.73(11) yes
C(28) C(27) C(29) 110.71(13) yes
C(15) C(30) C(31) 112.05(11) yes
C(15) C(30) C(32) 111.69(11) yes
C(31) C(30) C(32) 111.08(13) yes
C(11) C(33) C(34) 111.89(11) yes
C(11) C(33) C(35) 111.63(10) yes
C(34) C(33) C(35) 111.24(12) yes
V(1) C(100) C(101) 67.93(7) yes
V(1) C(100) C(105) 171.00(10) yes
C(101) C(100) C(105) 121.00(12) yes
V(1) C(101) C(100) 73.41(7) yes
V(1) C(101) C(102) 163.33(10) yes
C(100) C(101) C(102) 123.19(12) yes
C(101) C(102) C(103) 116.42(13) yes
C(102) C(103) C(104) 120.81(12) yes
C(103) C(104) C(105) 121.50(13) yes
C(100) C(105) C(104) 117.01(13) yes
N(3) C(2) H(1) 126.3 no
C(3) C(2) H(1) 126.3 no
N(4) C(3) H(2) 126.1 no
C(2) C(3) H(2) 126.1 no
C(5) C(6) H(3) 119.7 no
C(7) C(6) H(3) 119.7 no
C(6) C(7) H(4) 119.6 no
C(8) C(7) H(4) 119.6 no
C(7) C(8) H(5) 119.4 no
C(9) C(8) H(5) 119.4 no
C(11) C(12) H(6) 119.7 no
C(13) C(12) H(6) 119.7 no
C(12) C(13) H(7) 119.7 no
C(14) C(13) H(7) 119.7 no
C(13) C(14) H(8) 119.5 no
C(15) C(14) H(8) 119.4 no
C(17) C(18) H(9) 119.2 no
C(19) C(18) H(9) 119.2 no
C(18) C(19) H(10) 120.0 no
C(20) C(19) H(10) 120.0 no
C(19) C(20) H(11) 119.6 no
C(21) C(20) H(11) 119.6 no
C(21) C(22) H(12) 109.5 no
C(21) C(22) H(13) 109.5 no
C(21) C(22) H(14) 109.5 no
H(12) C(22) H(13) 109.5 no
H(12) C(22) H(14) 109.5 no
H(13) C(22) H(14) 109.5 no
C(17) C(23) H(15) 109.5 no
C(17) C(23) H(16) 109.5 no
C(17) C(23) H(17) 109.5 no
H(15) C(23) H(16) 109.5 no
H(15) C(23) H(17) 109.5 no
H(16) C(23) H(17) 109.5 no
C(9) C(24) H(18) 107.1 no
C(25) C(24) H(18) 107.2 no
C(26) C(24) H(18) 107.1 no
C(24) C(25) H(19) 109.5 no
C(24) C(25) H(20) 109.5 no
C(24) C(25) H(21) 109.5 no
H(19) C(25) H(20) 109.5 no
H(19) C(25) H(21) 109.5 no
H(20) C(25) H(21) 109.5 no
C(24) C(26) H(22) 109.5 no
C(24) C(26) H(23) 109.5 no
C(24) C(26) H(24) 109.5 no
H(22) C(26) H(23) 109.5 no
H(22) C(26) H(24) 109.5 no
H(23) C(26) H(24) 109.5 no
C(5) C(27) H(25) 107.6 no
C(28) C(27) H(25) 107.5 no
C(29) C(27) H(25) 107.6 no
C(27) C(28) H(26) 109.5 no
C(27) C(28) H(27) 109.5 no
C(27) C(28) H(28) 109.5 no
H(26) C(28) H(27) 109.5 no
H(26) C(28) H(28) 109.5 no
H(27) C(28) H(28) 109.5 no
C(27) C(29) H(29) 109.5 no
C(27) C(29) H(30) 109.5 no
C(27) C(29) H(31) 109.5 no
H(29) C(29) H(30) 109.5 no
H(29) C(29) H(31) 109.5 no
H(30) C(29) H(31) 109.5 no
C(15) C(30) H(32) 107.2 no
C(31) C(30) H(32) 107.2 no
C(32) C(30) H(32) 107.2 no
C(30) C(31) H(33) 109.5 no
C(30) C(31) H(34) 109.5 no
C(30) C(31) H(35) 109.5 no
H(33) C(31) H(34) 109.5 no
H(33) C(31) H(35) 109.5 no
H(34) C(31) H(35) 109.5 no
C(30) C(32) H(36) 109.5 no
C(30) C(32) H(37) 109.5 no
C(30) C(32) H(38) 109.5 no
H(36) C(32) H(37) 109.5 no
H(36) C(32) H(38) 109.5 no
H(37) C(32) H(38) 109.5 no
C(11) C(33) H(39) 107.3 no
C(34) C(33) H(39) 107.3 no
C(35) C(33) H(39) 107.3 no
C(33) C(34) H(40) 109.5 no
C(33) C(34) H(41) 109.5 no
C(33) C(34) H(42) 109.5 no
H(40) C(34) H(41) 109.5 no
H(40) C(34) H(42) 109.5 no
H(41) C(34) H(42) 109.5 no
C(33) C(35) H(43) 109.5 no
C(33) C(35) H(44) 109.5 no
C(33) C(35) H(45) 109.5 no
H(43) C(35) H(44) 109.5 no
H(43) C(35) H(45) 109.5 no
H(44) C(35) H(45) 109.5 no
C(101) C(102) H(46) 121.8 no
C(103) C(102) H(46) 121.8 no
C(102) C(103) H(47) 119.6 no
C(104) C(103) H(47) 119.6 no
C(103) C(104) H(48) 119.2 no
C(105) C(104) H(48) 119.3 no
C(100) C(105) H(49) 121.5 no
C(104) C(105) H(49) 121.5 no
P(1) C(106) H(50) 109.5 no
P(1) C(106) H(51) 109.5 no
P(1) C(106) H(52) 109.5 no
H(50) C(106) H(51) 109.5 no
H(50) C(106) H(52) 109.5 no
H(51) C(106) H(52) 109.5 no
P(1) C(107) H(53) 109.5 no
P(1) C(107) H(54) 109.5 no
P(1) C(107) H(55) 109.5 no
H(53) C(107) H(54) 109.5 no
H(53) C(107) H(55) 109.5 no
H(54) C(107) H(55) 109.5 no
P(1) C(108) H(56) 109.5 no
P(1) C(108) H(57) 109.5 no
P(1) C(108) H(58) 109.5 no
H(56) C(108) H(57) 109.5 no
H(56) C(108) H(58) 109.5 no
H(57) C(108) H(58) 109.5 no

loop_
_geom_bond_atom_site_label_1
_geom_bond_atom_site_label_2
_geom_bond_distance
_geom_bond_publ_flag
V(1) P(1) 2.3962(4) yes
V(1) N(1) 1.6914(10) yes
V(1) N(2) 1.7985(9) yes
V(1) C(100) 2.0660(13) yes
V(1) C(101) 1.9978(12) yes
P(1) C(106) 1.815(2) yes
P(1) C(107) 1.8157(17) yes
P(1) C(108) 1.8172(17) yes
N(1) C(16) 1.3760(16) yes
N(2) C(1) 1.2853(14) yes
N(3) C(1) 1.3810(13) yes
N(3) C(2) 1.3936(15) yes
N(3) C(10) 1.4372(15) yes
N(4) C(1) 1.3808(16) yes
N(4) C(3) 1.3949(14) yes
N(4) C(4) 1.4369(15) yes
C(2) C(3) 1.3392(18) yes
C(4) C(5) 1.3967(19) yes
C(4) C(9) 1.4055(17) yes
C(5) C(6) 1.4003(19) yes
C(5) C(27) 1.5236(19) yes
C(6) C(7) 1.383(2) yes
C(7) C(8) 1.381(2) yes
C(8) C(9) 1.3947(19) yes
C(9) C(24) 1.520(2) yes
C(10) C(11) 1.3998(17) yes
C(10) C(15) 1.4009(18) yes
C(11) C(12) 1.3940(18) yes
C(11) C(33) 1.5225(18) yes
C(12) C(13) 1.386(2) yes
C(13) C(14) 1.3831(19) yes
C(14) C(15) 1.3945(19) yes
C(15) C(30) 1.5191(19) yes
C(16) C(17) 1.4198(19) yes
C(16) C(21) 1.4159(19) yes
C(17) C(18) 1.392(2) yes
C(17) C(23) 1.501(2) yes
C(18) C(19) 1.382(2) yes
C(19) C(20) 1.385(2) yes
C(20) C(21) 1.393(2) yes
C(21) C(22) 1.497(2) yes
C(24) C(25) 1.532(2) yes
C(24) C(26) 1.530(2) yes
C(27) C(28) 1.531(2) yes
C(27) C(29) 1.526(2) yes
C(30) C(31) 1.525(2) yes
C(30) C(32) 1.527(2) yes
C(33) C(34) 1.520(2) yes
C(33) C(35) 1.5252(18) yes
C(100) C(101) 1.3465(18) yes
C(100) C(105) 1.4019(19) yes
C(101) C(102) 1.3959(18) yes
C(102) C(103) 1.387(2) yes
C(103) C(104) 1.399(2) yes
C(104) C(105) 1.3840(19) yes
C(2) H(1) 0.950 no
C(3) H(2) 0.950 no
C(6) H(3) 0.950 no
C(7) H(4) 0.950 no
C(8) H(5) 0.950 no
C(12) H(6) 0.950 no
C(13) H(7) 0.950 no
C(14) H(8) 0.950 no
C(18) H(9) 0.950 no
C(19) H(10) 0.950 no
C(20) H(11) 0.950 no
C(22) H(12) 0.980 no
C(22) H(13) 0.980 no
C(22) H(14) 0.980 no
C(23) H(15) 0.980 no
C(23) H(16) 0.980 no
C(23) H(17) 0.980 no
C(24) H(18) 1.000 no
C(25) H(19) 0.980 no
C(25) H(20) 0.980 no
C(25) H(21) 0.980 no
C(26) H(22) 0.980 no
C(26) H(23) 0.980 no
C(26) H(24) 0.980 no
C(27) H(25) 1.000 no
C(28) H(26) 0.980 no
C(28) H(27) 0.980 no
C(28) H(28) 0.980 no
C(29) H(29) 0.980 no
C(29) H(30) 0.980 no
C(29) H(31) 0.980 no
C(30) H(32) 1.000 no
C(31) H(33) 0.980 no
C(31) H(34) 0.980 no
C(31) H(35) 0.980 no
C(32) H(36) 0.980 no
C(32) H(37) 0.980 no
C(32) H(38) 0.980 no
C(33) H(39) 1.000 no
C(34) H(40) 0.980 no
C(34) H(41) 0.980 no
C(34) H(42) 0.980 no
C(35) H(43) 0.980 no
C(35) H(44) 0.980 no
C(35) H(45) 0.980 no
C(102) H(46) 0.950 no
C(103) H(47) 0.950 no
C(104) H(48) 0.950 no
C(105) H(49) 0.950 no
C(106) H(50) 0.980 no
C(106) H(51) 0.980 no
C(106) H(52) 0.980 no
C(107) H(53) 0.980 no
C(107) H(54) 0.980 no
C(107) H(55) 0.980 no
C(108) H(56) 0.980 no
C(108) H(57) 0.980 no
C(108) H(58) 0.980 no

loop_
_geom_contact_atom_site_label_1
_geom_contact_atom_site_label_2
_geom_contact_distance
_geom_contact_site_symmetry_2
V(1) C(1) 3.0659(11) .
V(1) C(16) 3.0655(13) .
V(1) C(102) 3.3590(13) .
V(1) C(105) 3.4576(14) .
V(1) C(107) 3.5837(17) .
V(1) C(108) 3.4912(15) .
P(1) N(1) 3.0743(12) .
P(1) N(2) 3.3577(9) .
P(1) C(100) 2.9602(13) .
N(1) P(1) 3.0743(12) .
N(1) N(2) 3.0181(14) .
N(1) C(17) 2.4241(18) .
N(1) C(21) 2.4139(18) .
N(1) C(22) 2.8330(17) .
N(1) C(23) 2.8594(18) .
N(1) C(100) 3.1381(17) .
N(1) C(101) 2.9528(15) .
N(1) C(108) 3.4142(19) .
N(2) P(1) 3.3577(9) .
N(2) N(1) 3.0181(14) .
N(2) N(3) 2.3858(12) .
N(2) N(4) 2.4041(14) .
N(2) C(2) 3.5216(14) .
N(2) C(3) 3.5272(15) .
N(2) C(4) 3.0202(16) .
N(2) C(10) 2.9854(13) .
N(2) C(15) 3.5786(15) .
N(2) C(100) 3.4322(16) .
N(2) C(101) 3.0872(15) .
N(3) N(2) 2.3858(12) .
N(3) N(4) 2.1814(14) .
N(3) C(3) 2.2030(17) .
N(3) C(4) 3.5757(15) .
N(3) C(11) 2.4335(15) .
N(3) C(15) 2.4406(17) .
N(3) C(30) 2.8901(18) .
N(3) C(31) 3.508(2) .
N(3) C(33) 2.8953(16) .
N(4) N(2) 2.4041(14) .
N(4) N(3) 2.1814(14) .
N(4) C(2) 2.2084(14) .
N(4) C(5) 2.4276(17) .
N(4) C(9) 2.4446(15) .
N(4) C(10) 3.5771(15) .
N(4) C(24) 2.8778(16) .
N(4) C(25) 3.182(2) .
N(4) C(27) 2.8746(18) .
C(1) V(1) 3.0659(11) .
C(1) C(2) 2.2776(15) .
C(1) C(3) 2.2750(17) .
C(1) C(4) 2.5011(17) .
C(1) C(5) 3.3457(19) .
C(1) C(9) 3.3509(16) .
C(1) C(10) 2.5011(15) .
C(1) C(11) 3.3744(16) .
C(1) C(15) 3.3287(17) .
C(1) C(24) 3.4697(17) .
C(1) C(27) 3.490(2) .
C(1) C(30) 3.4206(19) .
C(1) C(33) 3.5310(17) .
C(2) N(2) 3.5216(14) .
C(2) N(4) 2.2084(14) .
C(2) C(1) 2.2776(15) .
C(2) C(4) 3.5829(16) .
C(2) C(10) 2.4981(18) .
C(2) C(11) 3.2214(18) .
C(2) C(15) 3.4380(18) .
C(2) C(18) 3.5516(17) 4_454
C(2) C(33) 3.3669(19) .
C(3) N(2) 3.5272(15) .
C(3) N(3) 2.2030(17) .
C(3) C(1) 2.2750(17) .
C(3) C(4) 2.4984(16) .
C(3) C(5) 3.2259(18) .
C(3) C(9) 3.4374(17) .
C(3) C(10) 3.5798(18) .
C(3) C(25) 3.436(2) .
C(3) C(27) 3.333(2) .
C(4) N(2) 3.0202(16) .
C(4) N(3) 3.5757(15) .
C(4) C(1) 2.5011(17) .
C(4) C(2) 3.5829(16) .
C(4) C(3) 2.4984(16) .
C(4) C(6) 2.388(2) .
C(4) C(7) 2.7431(19) .
C(4) C(8) 2.3835(17) .
C(4) C(24) 2.5459(19) .
C(4) C(25) 3.245(2) .
C(4) C(27) 2.5528(19) .
C(4) C(29) 3.424(2) .
C(5) N(4) 2.4276(17) .
C(5) C(1) 3.3457(19) .
C(5) C(3) 3.2259(18) .
C(5) C(7) 2.4176(19) .
C(5) C(8) 2.8031(19) .
C(5) C(9) 2.468(2) .
C(5) C(28) 2.541(2) .
C(5) C(29) 2.510(2) .
C(6) C(4) 2.388(2) .
C(6) C(8) 2.404(2) .
C(6) C(9) 2.813(2) .
C(6) C(27) 2.5445(19) .
C(6) C(28) 3.003(2) .
C(6) C(29) 3.262(2) .
C(7) C(4) 2.7431(19) .
C(7) C(5) 2.4176(19) .
C(7) C(9) 2.419(2) .
C(8) C(4) 2.3835(17) .
C(8) C(5) 2.8031(19) .
C(8) C(6) 2.404(2) .
C(8) C(24) 2.555(2) .
C(8) C(25) 3.565(2) .
C(8) C(26) 2.893(2) .
C(9) N(4) 2.4446(15) .
C(9) C(1) 3.3509(16) .
C(9) C(3) 3.4374(17) .
C(9) C(5) 2.468(2) .
C(9) C(6) 2.813(2) .
C(9) C(7) 2.419(2) .
C(9) C(25) 2.548(2) .
C(9) C(26) 2.543(2) .
C(10) N(2) 2.9854(13) .
C(10) N(4) 3.5771(15) .
C(10) C(1) 2.5011(15) .
C(10) C(2) 2.4981(18) .
C(10) C(3) 3.5798(18) .
C(10) C(12) 2.3857(17) .
C(10) C(13) 2.7428(18) .
C(10) C(14) 2.3818(19) .
C(10) C(30) 2.5484(19) .
C(10) C(31) 3.406(2) .
C(10) C(33) 2.5589(18) .
C(10) C(35) 3.551(2) .
C(11) N(3) 2.4335(15) .
C(11) C(1) 3.3744(16) .
C(11) C(2) 3.2214(18) .
C(11) C(13) 2.4152(19) .
C(11) C(14) 2.801(2) .
C(11) C(15) 2.4640(18) .
C(11) C(34) 2.521(2) .
C(11) C(35) 2.521(2) .
C(12) C(10) 2.3857(17) .
C(12) C(13) 3.5823(18) 3_665
C(12) C(14) 2.405(2) .
C(12) C(15) 2.8095(19) .
C(12) C(33) 2.5330(19) .
C(12) C(34) 3.047(2) .
C(12) C(35) 3.184(2) .
C(12) C(102) 3.5952(18) .
C(13) C(10) 2.7428(18) .
C(13) C(11) 2.4152(19) .
C(13) C(12) 3.5823(18) 3_665
C(13) C(15) 2.4186(18) .
C(14) C(10) 2.3818(19) .
C(14) C(11) 2.801(2) .
C(14) C(12) 2.405(2) .
C(14) C(30) 2.5442(18) .
C(14) C(31) 3.357(2) .
C(14) C(32) 2.943(2) .
C(15) N(2) 3.5786(15) .
C(15) N(3) 2.4406(17) .
C(15) C(1) 3.3287(17) .
C(15) C(2) 3.4380(18) .
C(15) C(11) 2.4640(18) .
C(15) C(12) 2.8095(19) .
C(15) C(13) 2.4186(18) .
C(15) C(31) 2.524(2) .
C(15) C(32) 2.5205(19) .
C(16) V(1) 3.0655(13) .
C(16) C(18) 2.4142(19) .
C(16) C(19) 2.7908(19) .
C(16) C(20) 2.421(2) .
C(16) C(22) 2.5144(19) .
C(16) C(23) 2.527(2) .
C(17) N(1) 2.4241(18) .
C(17) C(19) 2.421(2) .
C(17) C(20) 2.805(2) .
C(17) C(21) 2.457(2) .
C(18) C(2) 3.5516(17) 4_555
C(18) C(16) 2.4142(19) .
C(18) C(20) 2.397(2) .
C(18) C(21) 2.791(2) .
C(18) C(23) 2.530(2) .
C(19) C(16) 2.7908(19) .
C(19) C(17) 2.421(2) .
C(19) C(21) 2.415(2) .
C(20) C(16) 2.421(2) .
C(20) C(17) 2.805(2) .
C(20) C(18) 2.397(2) .
C(20) C(22) 2.523(2) .
C(21) N(1) 2.4139(18) .
C(21) C(17) 2.457(2) .
C(21) C(18) 2.791(2) .
C(21) C(19) 2.415(2) .
C(22) N(1) 2.8330(17) .
C(22) C(16) 2.5144(19) .
C(22) C(20) 2.523(2) .
C(22) C(26) 3.517(2) .
C(23) N(1) 2.8594(18) .
C(23) C(16) 2.527(2) .
C(23) C(18) 2.530(2) .
C(24) N(4) 2.8778(16) .
C(24) C(1) 3.4697(17) .
C(24) C(4) 2.5459(19) .
C(24) C(8) 2.555(2) .
C(25) N(4) 3.182(2) .
C(25) C(3) 3.436(2) .
C(25) C(4) 3.245(2) .
C(25) C(8) 3.565(2) .
C(25) C(9) 2.548(2) .
C(25) C(26) 2.491(2) .
C(26) C(8) 2.893(2) .
C(26) C(9) 2.543(2) .
C(26) C(22) 3.517(2) .
C(26) C(25) 2.491(2) .
C(27) N(4) 2.8746(18) .
C(27) C(1) 3.490(2) .
C(27) C(3) 3.333(2) .
C(27) C(4) 2.5528(19) .
C(27) C(6) 2.5445(19) .
C(28) C(5) 2.541(2) .
C(28) C(6) 3.003(2) .
C(28) C(29) 2.516(2) .
C(28) C(32) 3.592(2) 4_554
C(29) C(4) 3.424(2) .
C(29) C(5) 2.510(2) .
C(29) C(6) 3.262(2) .
C(29) C(28) 2.516(2) .
C(30) N(3) 2.8901(18) .
C(30) C(1) 3.4206(19) .
C(30) C(10) 2.5484(19) .
C(30) C(14) 2.5442(18) .
C(31) N(3) 3.508(2) .
C(31) C(10) 3.406(2) .
C(31) C(14) 3.357(2) .
C(31) C(15) 2.524(2) .
C(31) C(32) 2.516(2) .
C(32) C(14) 2.943(2) .
C(32) C(15) 2.5205(19) .
C(32) C(28) 3.592(2) 4_455
C(32) C(31) 2.516(2) .
C(33) N(3) 2.8953(16) .
C(33) C(1) 3.5310(17) .
C(33) C(2) 3.3669(19) .
C(33) C(10) 2.5589(18) .
C(33) C(12) 2.5330(19) .
C(34) C(11) 2.521(2) .
C(34) C(12) 3.047(2) .
C(34) C(35) 2.513(2) .
C(35) C(10) 3.551(2) .
C(35) C(11) 2.521(2) .
C(35) C(12) 3.184(2) .
C(35) C(34) 2.513(2) .
C(100) P(1) 2.9602(13) .
C(100) N(1) 3.1381(17) .
C(100) N(2) 3.4322(16) .
C(100) C(102) 2.4124(19) .
C(100) C(103) 2.7527(19) .
C(100) C(104) 2.3755(19) .
C(100) C(106) 3.364(2) .
C(101) N(1) 2.9528(15) .
C(101) N(2) 3.0872(15) .
C(101) C(103) 2.3653(18) .
C(101) C(104) 2.7255(19) .
C(101) C(105) 2.3922(19) .
C(102) V(1) 3.3590(13) .
C(102) C(12) 3.5952(18) .
C(102) C(100) 2.4124(19) .
C(102) C(104) 2.423(2) .
C(102) C(105) 2.833(2) .
C(103) C(100) 2.7527(19) .
C(103) C(101) 2.3653(18) .
C(103) C(105) 2.429(2) .
C(104) C(100) 2.3755(19) .
C(104) C(101) 2.7255(19) .
C(104) C(102) 2.423(2) .
C(105) V(1) 3.4576(14) .
C(105) C(101) 2.3922(19) .
C(105) C(102) 2.833(2) .
C(105) C(103) 2.429(2) .
C(106) C(100) 3.364(2) .
C(106) C(107) 2.821(2) .
C(106) C(108) 2.848(2) .
C(107) V(1) 3.5837(17) .
C(107) C(106) 2.821(2) .
C(107) C(108) 2.851(2) .
C(108) V(1) 3.4912(15) .
C(108) N(1) 3.4142(19) .
C(108) C(106) 2.848(2) .
C(108) C(107) 2.851(2) .
V(1) H(15) 3.530 .
V(1) H(56) 3.594 .
V(1) H(58) 3.572 .
P(1) H(50) 2.332 .
P(1) H(51) 2.332 .
P(1) H(52) 2.332 .
P(1) H(53) 2.333 .
P(1) H(54) 2.333 .
P(1) H(55) 2.333 .
P(1) H(56) 2.334 .
P(1) H(57) 2.334 .
P(1) H(58) 2.334 .
N(1) H(12) 2.765 .
N(1) H(13) 2.794 .
N(1) H(15) 2.777 .
N(1) H(16) 2.841 .
N(1) H(37) 3.072 .
N(1) H(56) 3.570 .
N(1) H(58) 3.033 .
N(2) H(18) 2.960 .
N(2) H(30) 2.910 .
N(2) H(32) 2.830 .
N(2) H(39) 3.346 .
N(2) H(54) 3.567 .
N(3) H(1) 2.101 .
N(3) H(2) 3.125 .
N(3) H(25) 3.389 .
N(3) H(32) 2.486 .
N(3) H(34) 3.060 .
N(3) H(39) 2.399 .
N(3) H(45) 3.508 .
N(4) H(1) 3.130 .
N(4) H(2) 2.100 .
N(4) H(18) 2.653 .
N(4) H(19) 2.597 .
N(4) H(25) 2.403 .
N(4) H(30) 3.318 .
N(4) H(32) 3.576 .
N(4) H(39) 3.342 .
C(1) H(1) 3.191 .
C(1) H(2) 3.188 .
C(1) H(18) 2.842 .
C(1) H(19) 3.388 .
C(1) H(25) 2.961 .
C(1) H(30) 3.121 .
C(1) H(32) 2.663 .
C(1) H(39) 2.791 .
C(2) H(2) 2.049 .
C(2) H(19) 3.290 .
C(2) H(25) 3.194 .
C(2) H(32) 3.424 .
C(2) H(34) 3.099 .
C(2) H(39) 2.806 .
C(2) H(45) 3.158 .
C(2) H(58) 3.246 4_454
C(3) H(1) 2.050 .
C(3) H(19) 2.573 .
C(3) H(25) 2.580 .
C(3) H(39) 3.339 .
C(3) H(58) 3.272 4_454
C(4) H(2) 2.791 .
C(4) H(3) 3.252 .
C(4) H(5) 3.248 .
C(4) H(18) 2.679 .
C(4) H(19) 3.018 .
C(4) H(21) 3.526 .
C(4) H(25) 2.598 .
C(4) H(30) 3.219 .
C(4) H(54) 3.182 .
C(5) H(2) 3.361 .
C(5) H(3) 2.045 .
C(5) H(4) 3.272 .
C(5) H(25) 2.059 .
C(5) H(26) 2.768 .
C(5) H(27) 3.375 .
C(5) H(28) 2.708 .
C(5) H(29) 2.731 .
C(5) H(30) 2.671 .
C(5) H(31) 3.352 .
C(5) H(54) 3.377 .
C(6) H(4) 2.028 .
C(6) H(5) 3.255 .
C(6) H(9) 3.398 4_554
C(6) H(10) 3.443 4_554
C(6) H(21) 3.093 3_755
C(6) H(25) 3.319 .
C(6) H(26) 2.774 .
C(6) H(28) 3.132 .
C(6) H(29) 3.045 .
C(6) H(30) 3.544 .
C(6) H(54) 3.285 .
C(7) H(2) 3.070 3_755
C(7) H(3) 2.029 .
C(7) H(5) 2.024 .
C(7) H(54) 3.032 .
C(7) H(56) 3.549 2_745
C(8) H(2) 3.410 3_755
C(8) H(3) 3.257 .
C(8) H(4) 2.026 .
C(8) H(18) 3.223 .
C(8) H(21) 3.440 .
C(8) H(23) 2.820 .
C(8) H(24) 2.790 .
C(8) H(54) 2.841 .
C(8) H(56) 3.159 2_745
C(9) H(4) 3.271 .
C(9) H(5) 2.037 .
C(9) H(18) 2.051 .
C(9) H(19) 2.769 .
C(9) H(20) 3.380 .
C(9) H(21) 2.728 .
C(9) H(22) 3.375 .
C(9) H(23) 2.703 .
C(9) H(24) 2.784 .
C(9) H(54) 2.923 .
C(10) H(1) 2.793 .
C(10) H(6) 3.250 .
C(10) H(8) 3.246 .
C(10) H(32) 2.597 .
C(10) H(34) 3.202 .
C(10) H(39) 2.578 .
C(10) H(41) 3.578 .
C(10) H(45) 3.409 .
C(11) H(1) 3.346 .
C(11) H(6) 2.039 .
C(11) H(7) 3.269 .
C(11) H(39) 2.055 .
C(11) H(40) 3.359 .
C(11) H(41) 2.693 .
C(11) H(42) 2.738 .
C(11) H(43) 3.359 .
C(11) H(44) 2.752 .
C(11) H(45) 2.680 .
C(11) H(46) 3.359 .
C(12) H(6) 3.159 3_665
C(12) H(7) 2.031 .
C(12) H(7) 3.087 3_665
C(12) H(8) 3.257 .
C(12) H(11) 3.506 2_655
C(12) H(39) 3.318 .
C(12) H(41) 3.243 .
C(12) H(42) 2.792 .
C(12) H(44) 2.959 .
C(12) H(45) 3.430 .
C(12) H(46) 2.970 .
C(13) H(6) 2.031 .
C(13) H(6) 2.916 3_665
C(13) H(8) 2.027 .
C(13) H(14) 3.059 2_655
C(13) H(22) 3.327 2_655
C(13) H(44) 3.325 3_665
C(13) H(46) 2.895 .
C(14) H(6) 3.258 .
C(14) H(7) 2.029 .
C(14) H(22) 3.060 2_655
C(14) H(32) 3.294 .
C(14) H(35) 3.164 .
C(14) H(36) 2.735 .
C(14) H(37) 3.013 .
C(14) H(46) 3.170 .
C(14) H(50) 3.338 1_455
C(15) H(7) 3.271 .
C(15) H(8) 2.037 .
C(15) H(10) 3.548 4_454
C(15) H(32) 2.051 .
C(15) H(33) 3.362 .
C(15) H(34) 2.704 .
C(15) H(35) 2.737 .
C(15) H(36) 2.753 .
C(15) H(37) 2.679 .
C(15) H(38) 3.358 .
C(15) H(46) 3.542 .
C(16) H(1) 3.263 4_555
C(16) H(9) 3.274 .
C(16) H(11) 3.280 .
C(16) H(12) 2.750 .
C(16) H(13) 2.754 .
C(16) H(14) 3.316 .
C(16) H(15) 2.747 .
C(16) H(16) 2.783 .
C(16) H(17) 3.326 .
C(16) H(37) 3.135 .
C(16) H(45) 3.546 4_555
C(16) H(58) 3.274 .
C(17) H(1) 2.878 4_555
C(17) H(9) 2.032 .
C(17) H(10) 3.274 .
C(17) H(15) 2.048 .
C(17) H(16) 2.048 .
C(17) H(17) 2.048 .
C(18) H(1) 2.727 4_555
C(18) H(3) 2.829 4_455
C(18) H(10) 2.031 .
C(18) H(11) 3.251 .
C(18) H(15) 3.167 .
C(18) H(16) 3.129 .
C(18) H(17) 2.578 .
C(18) H(26) 3.406 4_455
C(18) H(34) 3.151 4_555
C(19) H(1) 2.987 4_555
C(19) H(3) 2.897 4_455
C(19) H(9) 2.023 .
C(19) H(11) 2.030 .
C(19) H(26) 3.171 4_455
C(19) H(29) 3.189 4_455
C(19) H(34) 3.117 4_555
C(19) H(35) 3.492 4_555
C(20) H(1) 3.364 4_555
C(20) H(9) 3.249 .
C(20) H(10) 2.033 .
C(20) H(12) 3.143 .
C(20) H(13) 3.142 .
C(20) H(14) 2.566 .
C(20) H(26) 3.356 4_455
C(20) H(29) 3.405 4_455
C(20) H(45) 3.436 4_555
C(20) H(47) 3.546 2_645
C(21) H(1) 3.508 4_555
C(21) H(10) 3.270 .
C(21) H(11) 2.037 .
C(21) H(12) 2.044 .
C(21) H(13) 2.044 .
C(21) H(14) 2.044 .
C(21) H(37) 3.500 .
C(21) H(38) 3.336 .
C(21) H(45) 3.095 4_555
C(22) H(7) 3.370 2_645
C(22) H(11) 2.684 .
C(22) H(18) 3.030 .
C(22) H(22) 3.041 .
C(22) H(23) 3.365 .
C(22) H(32) 3.582 .
C(22) H(38) 3.285 .
C(22) H(44) 3.545 4_555
C(22) H(45) 3.234 4_555
C(22) H(46) 3.402 2_645
C(22) H(47) 3.337 2_645
C(23) H(4) 3.552 2_755
C(23) H(9) 2.687 .
C(23) H(20) 3.247 2_655
C(24) H(5) 2.714 .
C(24) H(12) 3.291 .
C(24) H(13) 3.477 .
C(24) H(19) 2.076 .
C(24) H(20) 2.076 .
C(24) H(21) 2.076 .
C(24) H(22) 2.074 .
C(24) H(23) 2.074 .
C(24) H(24) 2.074 .
C(25) H(2) 3.507 .
C(25) H(3) 3.575 3_755
C(25) H(15) 3.403 2_645
C(25) H(18) 2.062 .
C(25) H(22) 2.666 .
C(25) H(23) 3.341 .
C(25) H(24) 2.681 .
C(25) H(28) 3.305 3_755
C(26) H(5) 2.536 .
C(26) H(8) 3.097 2_645
C(26) H(12) 2.977 .
C(26) H(14) 3.411 .
C(26) H(18) 2.060 .
C(26) H(19) 3.336 .
C(26) H(20) 2.605 .
C(26) H(21) 2.747 .
C(26) H(28) 3.586 3_755
C(26) H(55) 3.577 .
C(27) H(2) 3.524 .
C(27) H(3) 2.698 .
C(27) H(26) 2.075 .
C(27) H(27) 2.075 .
C(27) H(28) 2.075 .
C(27) H(29) 2.071 .
C(27) H(30) 2.071 .
C(27) H(31) 2.071 .
C(27) H(39) 3.371 .
C(28) H(3) 2.746 .
C(28) H(21) 3.011 3_755
C(28) H(25) 2.066 .
C(28) H(29) 2.716 .
C(28) H(30) 3.360 .
C(28) H(31) 2.694 .
C(28) H(36) 3.258 4_554
C(28) H(38) 3.230 4_554
C(28) H(47) 3.426 3_765
C(28) H(48) 3.422 3_765
C(28) H(57) 3.165 4_454
C(29) H(3) 3.260 .
C(29) H(25) 2.062 .
C(29) H(26) 2.709 .
C(29) H(27) 2.704 .
C(29) H(28) 3.359 .
C(29) H(39) 3.302 .
C(29) H(40) 3.598 .
C(29) H(42) 3.533 3_765
C(29) H(52) 2.996 .
C(30) H(8) 2.699 .
C(30) H(13) 3.295 .
C(30) H(33) 2.069 .
C(30) H(34) 2.069 .
C(30) H(35) 2.069 .
C(30) H(36) 2.071 .
C(30) H(37) 2.071 .
C(30) H(38) 2.071 .
C(31) H(8) 3.370 .
C(31) H(9) 3.589 4_454
C(31) H(10) 3.117 4_454
C(31) H(32) 2.056 .
C(31) H(36) 2.714 .
C(31) H(37) 3.358 .
C(31) H(38) 2.702 .
C(32) H(8) 2.673 .
C(32) H(13) 3.110 .
C(32) H(26) 3.404 4_455
C(32) H(27) 3.178 4_455
C(32) H(32) 2.058 .
C(32) H(33) 2.683 .
C(32) H(34) 3.358 .
C(32) H(35) 2.733 .
C(32) H(47) 3.357 2_645
C(33) H(1) 3.553 .
C(33) H(6) 2.682 .
C(33) H(25) 3.559 .
C(33) H(40) 2.065 .
C(33) H(41) 2.065 .
C(33) H(42) 2.065 .
C(33) H(43) 2.069 .
C(33) H(44) 2.070 .
C(33) H(45) 2.070 .
C(34) H(6) 2.874 .
C(34) H(31) 3.405 .
C(34) H(31) 3.563 3_765
C(34) H(39) 2.052 .
C(34) H(40) 3.392 3_765
C(34) H(43) 2.700 .
C(34) H(44) 2.712 .
C(34) H(45) 3.354 .
C(35) H(1) 3.573 .
C(35) H(6) 3.086 .
C(35) H(7) 3.311 3_665
C(35) H(12) 3.232 4_454
C(35) H(39) 2.057 .
C(35) H(40) 2.687 .
C(35) H(41) 3.355 .
C(35) H(42) 2.724 .
C(35) H(49) 3.514 3_765
C(35) H(55) 3.144 4_454
C(35) H(58) 3.576 4_454
C(100) H(15) 3.311 .
C(100) H(16) 3.299 .
C(100) H(41) 3.502 .
C(100) H(46) 3.267 .
C(100) H(48) 3.239 .
C(100) H(49) 2.064 .
C(100) H(51) 2.896 .
C(100) H(56) 3.182 .
C(101) H(15) 2.978 .
C(101) H(16) 3.591 .
C(101) H(41) 3.118 .
C(101) H(46) 2.061 .
C(101) H(47) 3.232 .
C(101) H(49) 3.252 .
C(102) H(14) 3.281 2_655
C(102) H(15) 3.343 .
C(102) H(41) 3.039 .
C(102) H(47) 2.032 .
C(102) H(48) 3.272 .
C(103) H(14) 3.480 2_655
C(103) H(27) 3.253 3_765
C(103) H(31) 3.301 3_765
C(103) H(33) 3.184 2_655
C(103) H(38) 3.054 2_655
C(103) H(41) 3.312 .
C(103) H(46) 2.053 .
C(103) H(48) 2.040 .
C(103) H(49) 3.291 .
C(104) H(27) 3.142 3_765
C(104) H(31) 3.349 3_765
C(104) H(33) 3.276 2_655
C(104) H(38) 3.553 2_655
C(104) H(40) 3.305 3_765
C(104) H(43) 3.283 3_765
C(104) H(46) 3.289 .
C(104) H(47) 2.043 .
C(104) H(49) 2.047 .
C(104) H(53) 3.167 2_755
C(105) H(40) 3.294 3_765
C(105) H(43) 3.204 3_765
C(105) H(47) 3.277 .
C(105) H(48) 2.026 .
C(105) H(51) 2.872 .
C(105) H(53) 3.494 2_755
C(105) H(56) 3.471 .
C(106) H(8) 3.254 1_655
C(106) H(29) 3.544 .
C(106) H(30) 3.343 .
C(106) H(35) 3.589 1_655
C(106) H(49) 3.279 .
C(106) H(53) 2.891 .
C(106) H(54) 3.015 .
C(106) H(56) 3.049 .
C(106) H(57) 2.922 .
C(107) H(23) 3.419 .
C(107) H(43) 3.315 4_555
C(107) H(48) 3.326 2_745
C(107) H(49) 3.532 2_745
C(107) H(50) 2.917 .
C(107) H(52) 2.986 .
C(107) H(57) 2.935 .
C(107) H(58) 3.039 .
C(108) H(2) 3.333 4_555
C(108) H(5) 3.100 2_755
C(108) H(16) 3.276 .
C(108) H(28) 3.549 4_555
C(108) H(50) 2.913 .
C(108) H(51) 3.058 .
C(108) H(53) 2.941 .
C(108) H(55) 3.032 .
H(1) N(3) 2.101 .
H(1) N(4) 3.130 .
H(1) C(1) 3.191 .
H(1) C(3) 2.050 .
H(1) C(10) 2.793 .
H(1) C(11) 3.346 .
H(1) C(16) 3.263 4_454
H(1) C(17) 2.878 4_454
H(1) C(18) 2.727 4_454
H(1) C(19) 2.987 4_454
H(1) C(20) 3.364 4_454
H(1) C(21) 3.508 4_454
H(1) C(33) 3.553 .
H(1) C(35) 3.573 .
H(1) H(2) 2.462 .
H(1) H(9) 3.067 4_454
H(1) H(10) 3.440 4_454
H(1) H(16) 3.414 4_454
H(1) H(34) 3.070 .
H(1) H(39) 3.197 .
H(1) H(45) 2.807 .
H(1) H(58) 2.914 4_454
H(2) N(3) 3.125 .
H(2) N(4) 2.100 .
H(2) C(1) 3.188 .
H(2) C(2) 2.049 .
H(2) C(4) 2.791 .
H(2) C(5) 3.361 .
H(2) C(7) 3.070 3_755
H(2) C(8) 3.410 3_755
H(2) C(25) 3.507 .
H(2) C(27) 3.524 .
H(2) C(108) 3.333 4_454
H(2) H(1) 2.462 .
H(2) H(4) 2.722 3_755
H(2) H(5) 3.330 3_755
H(2) H(16) 3.485 4_454
H(2) H(19) 2.670 .
H(2) H(25) 2.853 .
H(2) H(56) 3.116 4_454
H(2) H(57) 3.378 4_454
H(2) H(58) 2.961 4_454
H(3) C(4) 3.252 .
H(3) C(5) 2.045 .
H(3) C(7) 2.029 .
H(3) C(8) 3.257 .
H(3) C(18) 2.829 4_554
H(3) C(19) 2.897 4_554
H(3) C(25) 3.575 3_755
H(3) C(27) 2.698 .
H(3) C(28) 2.746 .
H(3) C(29) 3.260 .
H(3) H(4) 2.323 .
H(3) H(9) 2.600 4_554
H(3) H(10) 2.742 4_554
H(3) H(19) 3.559 3_755
H(3) H(21) 2.787 3_755
H(3) H(26) 2.227 .
H(3) H(28) 2.983 .
H(3) H(29) 2.835 .
H(4) C(5) 3.272 .
H(4) C(6) 2.028 .
H(4) C(8) 2.026 .
H(4) C(9) 3.271 .
H(4) C(23) 3.552 2_745
H(4) H(2) 2.722 3_755
H(4) H(3) 2.323 .
H(4) H(5) 2.316 .
H(4) H(9) 3.244 4_554
H(4) H(16) 2.841 2_745
H(4) H(17) 3.378 2_745
H(4) H(54) 3.525 .
H(4) H(56) 3.141 2_745
H(5) C(4) 3.248 .
H(5) C(6) 3.255 .
H(5) C(7) 2.024 .
H(5) C(9) 2.037 .
H(5) C(24) 2.714 .
H(5) C(26) 2.536 .
H(5) C(108) 3.100 2_745
H(5) H(2) 3.330 3_755
H(5) H(4) 2.316 .
H(5) H(18) 3.481 .
H(5) H(21) 3.473 .
H(5) H(22) 3.502 .
H(5) H(23) 2.434 .
H(5) H(24) 2.211 .
H(5) H(28) 3.357 3_755
H(5) H(49) 3.357 2_745
H(5) H(54) 3.246 .
H(5) H(56) 2.340 2_745
H(5) H(57) 3.026 2_745
H(6) C(10) 3.250 .
H(6) C(11) 2.039 .
H(6) C(12) 3.159 3_665
H(6) C(13) 2.031 .
H(6) C(13) 2.916 3_665
H(6) C(14) 3.258 .
H(6) C(33) 2.682 .
H(6) C(34) 2.874 .
H(6) C(35) 3.086 .
H(6) H(6) 2.959 3_665
H(6) H(7) 2.327 .
H(6) H(7) 2.473 3_665
H(6) H(11) 2.849 2_655
H(6) H(14) 3.557 2_655
H(6) H(41) 3.233 .
H(6) H(42) 2.339 .
H(6) H(44) 2.611 .
H(6) H(45) 3.516 .
H(6) H(46) 3.316 .
H(7) C(11) 3.269 .
H(7) C(12) 2.031 .
H(7) C(12) 3.087 3_665
H(7) C(14) 2.029 .
H(7) C(15) 3.271 .
H(7) C(22) 3.370 2_655
H(7) C(35) 3.311 3_665
H(7) H(6) 2.327 .
H(7) H(6) 2.473 3_665
H(7) H(8) 2.321 .
H(7) H(11) 3.288 2_655
H(7) H(12) 3.387 2_655
H(7) H(14) 2.577 2_655
H(7) H(22) 3.064 2_655
H(7) H(44) 2.409 3_665
H(7) H(45) 3.517 3_665
H(7) H(46) 3.238 .
H(8) C(10) 3.246 .
H(8) C(12) 3.257 .
H(8) C(13) 2.027 .
H(8) C(15) 2.037 .
H(8) C(26) 3.097 2_655
H(8) C(30) 2.699 .
H(8) C(31) 3.370 .
H(8) C(32) 2.673 .
H(8) C(106) 3.254 1_455
H(8) H(7) 2.321 .
H(8) H(22) 2.525 2_655
H(8) H(23) 3.391 2_655
H(8) H(24) 2.931 2_655
H(8) H(32) 3.586 .
H(8) H(35) 2.989 .
H(8) H(36) 2.174 .
H(8) H(37) 2.844 .
H(8) H(38) 3.595 .
H(8) H(50) 2.526 1_455
H(8) H(51) 3.324 1_455
H(8) H(52) 3.466 1_455
H(9) C(6) 3.398 4_455
H(9) C(16) 3.274 .
H(9) C(17) 2.032 .
H(9) C(19) 2.023 .
H(9) C(20) 3.249 .
H(9) C(23) 2.687 .
H(9) C(31) 3.589 4_555
H(9) H(1) 3.067 4_555
H(9) H(3) 2.600 4_455
H(9) H(4) 3.244 4_455
H(9) H(10) 2.320 .
H(9) H(15) 3.372 .
H(9) H(16) 3.320 .
H(9) H(17) 2.372 .
H(9) H(17) 3.214 3_766
H(9) H(34) 2.761 4_555
H(10) C(6) 3.443 4_455
H(10) C(15) 3.548 4_555
H(10) C(17) 3.274 .
H(10) C(18) 2.031 .
H(10) C(20) 2.033 .
H(10) C(21) 3.270 .
H(10) C(31) 3.117 4_555
H(10) H(1) 3.440 4_555
H(10) H(3) 2.742 4_455
H(10) H(9) 2.320 .
H(10) H(11) 2.328 .
H(10) H(26) 3.420 4_455
H(10) H(29) 2.784 4_455
H(10) H(34) 2.695 4_555
H(10) H(35) 2.693 4_555
H(10) H(52) 3.467 4_455
H(11) C(12) 3.506 2_645
H(11) C(16) 3.280 .
H(11) C(18) 3.251 .
H(11) C(19) 2.030 .
H(11) C(21) 2.037 .
H(11) C(22) 2.684 .
H(11) H(6) 2.849 2_645
H(11) H(7) 3.288 2_645
H(11) H(10) 2.328 .
H(11) H(12) 3.341 .
H(11) H(13) 3.347 .
H(11) H(14) 2.364 .
H(11) H(29) 3.181 4_455
H(11) H(47) 3.248 2_645
H(12) N(1) 2.765 .
H(12) C(16) 2.750 .
H(12) C(20) 3.143 .
H(12) C(21) 2.044 .
H(12) C(24) 3.291 .
H(12) C(26) 2.977 .
H(12) C(35) 3.232 4_555
H(12) H(7) 3.387 2_645
H(12) H(11) 3.341 .
H(12) H(13) 1.600 .
H(12) H(14) 1.600 .
H(12) H(18) 2.650 .
H(12) H(22) 2.735 .
H(12) H(23) 2.615 .
H(12) H(43) 3.497 4_555
H(12) H(44) 3.013 4_555
H(12) H(45) 2.712 4_555
H(12) H(55) 2.813 .
H(13) N(1) 2.794 .
H(13) C(16) 2.754 .
H(13) C(20) 3.142 .
H(13) C(21) 2.044 .
H(13) C(24) 3.477 .
H(13) C(30) 3.295 .
H(13) C(32) 3.110 .
H(13) H(11) 3.347 .
H(13) H(12) 1.600 .
H(13) H(14) 1.600 .
H(13) H(18) 2.632 .
H(13) H(22) 3.187 .
H(13) H(32) 2.621 .
H(13) H(37) 3.115 .
H(13) H(38) 2.575 .
H(13) H(46) 3.402 2_645
H(13) H(47) 3.068 2_645
H(14) C(13) 3.059 2_645
H(14) C(16) 3.316 .
H(14) C(20) 2.566 .
H(14) C(21) 2.044 .
H(14) C(26) 3.411 .
H(14) C(102) 3.281 2_645
H(14) C(103) 3.480 2_645
H(14) H(6) 3.557 2_645
H(14) H(7) 2.577 2_645
H(14) H(11) 2.364 .
H(14) H(12) 1.600 .
H(14) H(13) 1.600 .
H(14) H(18) 3.382 .
H(14) H(22) 2.711 .
H(14) H(23) 3.385 .
H(14) H(44) 3.363 4_555
H(14) H(45) 3.435 4_555
H(14) H(46) 2.576 2_645
H(14) H(47) 2.966 2_645
H(15) V(1) 3.530 .
H(15) N(1) 2.777 .
H(15) C(16) 2.747 .
H(15) C(17) 2.048 .
H(15) C(18) 3.167 .
H(15) C(25) 3.403 2_655
H(15) C(100) 3.311 .
H(15) C(101) 2.978 .
H(15) C(102) 3.343 .
H(15) H(9) 3.372 .
H(15) H(16) 1.600 .
H(15) H(17) 1.600 .
H(15) H(19) 3.463 2_655
H(15) H(20) 2.605 2_655
H(15) H(33) 3.309 2_655
H(16) N(1) 2.841 .
H(16) C(16) 2.783 .
H(16) C(17) 2.048 .
H(16) C(18) 3.129 .
H(16) C(100) 3.299 .
H(16) C(101) 3.591 .
H(16) C(108) 3.276 .
H(16) H(1) 3.414 4_555
H(16) H(2) 3.485 4_555
H(16) H(4) 2.841 2_755
H(16) H(9) 3.320 .
H(16) H(15) 1.600 .
H(16) H(17) 1.600 .
H(16) H(56) 2.726 .
H(16) H(58) 3.022 .
H(17) C(16) 3.326 .
H(17) C(17) 2.048 .
H(17) C(18) 2.578 .
H(17) H(4) 3.378 2_755
H(17) H(9) 2.372 .
H(17) H(9) 3.214 3_766
H(17) H(15) 1.600 .
H(17) H(16) 1.600 .
H(17) H(19) 3.315 2_655
H(17) H(20) 3.211 2_655
H(17) H(33) 3.491 2_655
H(17) H(34) 3.362 2_655
H(18) N(2) 2.960 .
H(18) N(4) 2.653 .
H(18) C(1) 2.842 .
H(18) C(4) 2.679 .
H(18) C(8) 3.223 .
H(18) C(9) 2.051 .
H(18) C(22) 3.030 .
H(18) C(25) 2.062 .
H(18) C(26) 2.060 .
H(18) H(5) 3.481 .
H(18) H(12) 2.650 .
H(18) H(13) 2.632 .
H(18) H(14) 3.382 .
H(18) H(19) 2.322 .
H(18) H(20) 2.379 .
H(18) H(21) 2.857 .
H(18) H(22) 2.329 .
H(18) H(23) 2.368 .
H(18) H(24) 2.856 .
H(18) H(32) 3.204 .
H(18) H(54) 3.563 .
H(18) H(55) 3.541 .
H(19) N(4) 2.597 .
H(19) C(1) 3.388 .
H(19) C(2) 3.290 .
H(19) C(3) 2.573 .
H(19) C(4) 3.018 .
H(19) C(9) 2.769 .
H(19) C(24) 2.076 .
H(19) C(26) 3.336 .
H(19) H(2) 2.670 .
H(19) H(3) 3.559 3_755
H(19) H(15) 3.463 2_645
H(19) H(17) 3.315 2_645
H(19) H(18) 2.322 .
H(19) H(20) 1.600 .
H(19) H(21) 1.600 .
H(19) H(22) 3.523 .
H(20) C(9) 3.380 .
H(20) C(23) 3.247 2_645
H(20) C(24) 2.076 .
H(20) C(26) 2.605 .
H(20) H(15) 2.605 2_645
H(20) H(17) 3.211 2_645
H(20) H(18) 2.379 .
H(20) H(19) 1.600 .
H(20) H(21) 1.600 .
H(20) H(22) 2.407 .
H(20) H(23) 3.515 .
H(20) H(24) 2.861 .
H(20) H(37) 3.411 2_645
H(21) C(4) 3.526 .
H(21) C(6) 3.093 3_755
H(21) C(8) 3.440 .
H(21) C(9) 2.728 .
H(21) C(24) 2.076 .
H(21) C(26) 2.747 .
H(21) C(28) 3.011 3_755
H(21) H(3) 2.787 3_755
H(21) H(5) 3.473 .
H(21) H(18) 2.857 .
H(21) H(19) 1.600 .
H(21) H(20) 1.600 .
H(21) H(22) 3.049 .
H(21) H(24) 2.575 .
H(21) H(26) 2.774 3_755
H(21) H(28) 2.408 3_755
H(22) C(9) 3.375 .
H(22) C(13) 3.327 2_645
H(22) C(14) 3.060 2_645
H(22) C(22) 3.041 .
H(22) C(24) 2.074 .
H(22) C(25) 2.666 .
H(22) H(5) 3.502 .
H(22) H(7) 3.064 2_645
H(22) H(8) 2.525 2_645
H(22) H(12) 2.735 .
H(22) H(13) 3.187 .
H(22) H(14) 2.711 .
H(22) H(18) 2.329 .
H(22) H(19) 3.523 .
H(22) H(20) 2.407 .
H(22) H(21) 3.049 .
H(22) H(23) 1.600 .
H(22) H(24) 1.600 .
H(22) H(36) 3.361 2_645
H(22) H(37) 3.551 2_645
H(22) H(46) 3.324 2_645
H(23) C(8) 2.820 .
H(23) C(9) 2.703 .
H(23) C(22) 3.365 .
H(23) C(24) 2.074 .
H(23) C(25) 3.341 .
H(23) C(107) 3.419 .
H(23) H(5) 2.434 .
H(23) H(8) 3.391 2_645
H(23) H(12) 2.615 .
H(23) H(14) 3.385 .
H(23) H(18) 2.368 .
H(23) H(20) 3.515 .
H(23) H(22) 1.600 .
H(23) H(24) 1.600 .
H(23) H(43) 3.479 4_555
H(23) H(44) 3.191 4_555
H(23) H(49) 3.253 2_745
H(23) H(51) 3.303 2_745
H(23) H(54) 3.266 .
H(23) H(55) 2.709 .
H(24) C(8) 2.790 .
H(24) C(9) 2.784 .
H(24) C(24) 2.074 .
H(24) C(25) 2.681 .
H(24) H(5) 2.211 .
H(24) H(8) 2.931 2_645
H(24) H(18) 2.856 .
H(24) H(20) 2.861 .
H(24) H(21) 2.575 .
H(24) H(22) 1.600 .
H(24) H(23) 1.600 .
H(24) H(28) 2.754 3_755
H(24) H(36) 3.003 2_645
H(24) H(50) 3.065 2_745
H(24) H(51) 3.327 2_745
H(24) H(56) 3.366 2_745
H(24) H(57) 3.136 2_745
H(25) N(3) 3.389 .
H(25) N(4) 2.403 .
H(25) C(1) 2.961 .
H(25) C(2) 3.194 .
H(25) C(3) 2.580 .
H(25) C(4) 2.598 .
H(25) C(5) 2.059 .
H(25) C(6) 3.319 .
H(25) C(28) 2.066 .
H(25) C(29) 2.062 .
H(25) C(33) 3.559 .
H(25) H(2) 2.853 .
H(25) H(26) 2.861 .
H(25) H(27) 2.341 .
H(25) H(28) 2.369 .
H(25) H(29) 2.858 .
H(25) H(30) 2.358 .
H(25) H(31) 2.343 .
H(25) H(39) 2.595 .
H(25) H(57) 3.182 4_454
H(25) H(58) 3.534 4_454
H(26) C(5) 2.768 .
H(26) C(6) 2.774 .
H(26) C(18) 3.406 4_554
H(26) C(19) 3.171 4_554
H(26) C(20) 3.356 4_554
H(26) C(27) 2.075 .
H(26) C(29) 2.709 .
H(26) C(32) 3.404 4_554
H(26) H(3) 2.227 .
H(26) H(10) 3.420 4_554
H(26) H(21) 2.774 3_755
H(26) H(25) 2.861 .
H(26) H(27) 1.600 .
H(26) H(28) 1.600 .
H(26) H(29) 2.542 .
H(26) H(31) 2.979 .
H(26) H(36) 3.309 4_554
H(26) H(37) 3.339 4_554
H(26) H(38) 3.006 4_554
H(26) H(47) 3.336 3_765
H(27) C(5) 3.375 .
H(27) C(27) 2.075 .
H(27) C(29) 2.704 .
H(27) C(32) 3.178 4_554
H(27) C(103) 3.253 3_765
H(27) C(104) 3.142 3_765
H(27) H(25) 2.341 .
H(27) H(26) 1.600 .
H(27) H(28) 1.600 .
H(27) H(29) 3.004 .
H(27) H(30) 3.590 .
H(27) H(31) 2.514 .
H(27) H(36) 2.846 4_554
H(27) H(37) 3.562 4_554
H(27) H(38) 2.699 4_554
H(27) H(47) 2.701 3_765
H(27) H(48) 2.468 3_765
H(27) H(57) 2.927 4_454
H(28) C(5) 2.708 .
H(28) C(6) 3.132 .
H(28) C(25) 3.305 3_755
H(28) C(26) 3.586 3_755
H(28) C(27) 2.075 .
H(28) C(29) 3.359 .
H(28) C(108) 3.549 4_454
H(28) H(3) 2.983 .
H(28) H(5) 3.357 3_755
H(28) H(21) 2.408 3_755
H(28) H(24) 2.754 3_755
H(28) H(25) 2.369 .
H(28) H(26) 1.600 .
H(28) H(27) 1.600 .
H(28) H(31) 3.586 .
H(28) H(36) 3.088 4_554
H(28) H(38) 3.521 4_554
H(28) H(57) 2.657 4_454
H(29) C(5) 2.731 .
H(29) C(6) 3.045 .
H(29) C(19) 3.189 4_554
H(29) C(20) 3.405 4_554
H(29) C(27) 2.071 .
H(29) C(28) 2.716 .
H(29) C(106) 3.544 .
H(29) H(3) 2.835 .
H(29) H(10) 2.784 4_554
H(29) H(11) 3.181 4_554
H(29) H(25) 2.858 .
H(29) H(26) 2.542 .
H(29) H(27) 3.004 .
H(29) H(30) 1.600 .
H(29) H(31) 1.600 .
H(29) H(42) 3.361 3_765
H(29) H(52) 2.573 .
H(30) N(2) 2.910 .
H(30) N(4) 3.318 .
H(30) C(1) 3.121 .
H(30) C(4) 3.219 .
H(30) C(5) 2.671 .
H(30) C(6) 3.544 .
H(30) C(27) 2.071 .
H(30) C(28) 3.360 .
H(30) C(106) 3.343 .
H(30) H(25) 2.358 .
H(30) H(27) 3.590 .
H(30) H(29) 1.600 .
H(30) H(31) 1.600 .
H(30) H(39) 3.050 .
H(30) H(40) 3.539 .
H(30) H(41) 3.317 .
H(30) H(51) 3.594 .
H(30) H(52) 2.549 .
H(31) C(5) 3.352 .
H(31) C(27) 2.071 .
H(31) C(28) 2.694 .
H(31) C(34) 3.405 .
H(31) C(34) 3.563 3_765
H(31) C(103) 3.301 3_765
H(31) C(104) 3.349 3_765
H(31) H(25) 2.343 .
H(31) H(26) 2.979 .
H(31) H(27) 2.514 .
H(31) H(28) 3.586 .
H(31) H(29) 1.600 .
H(31) H(30) 1.600 .
H(31) H(39) 3.037 .
H(31) H(40) 2.827 .
H(31) H(41) 3.354 .
H(31) H(41) 3.416 3_765
H(31) H(42) 3.073 3_765
H(31) H(47) 3.034 3_765
H(31) H(48) 3.124 3_765
H(32) N(2) 2.830 .
H(32) N(3) 2.486 .
H(32) N(4) 3.576 .
H(32) C(1) 2.663 .
H(32) C(2) 3.424 .
H(32) C(10) 2.597 .
H(32) C(14) 3.294 .
H(32) C(15) 2.051 .
H(32) C(22) 3.582 .
H(32) C(31) 2.056 .
H(32) C(32) 2.058 .
H(32) H(8) 3.586 .
H(32) H(13) 2.621 .
H(32) H(18) 3.204 .
H(32) H(33) 2.346 .
H(32) H(34) 2.343 .
H(32) H(35) 2.854 .
H(32) H(36) 2.855 .
H(32) H(37) 2.359 .
H(32) H(38) 2.334 .
H(33) C(15) 3.362 .
H(33) C(30) 2.069 .
H(33) C(32) 2.683 .
H(33) C(103) 3.184 2_645
H(33) C(104) 3.276 2_645
H(33) H(15) 3.309 2_645
H(33) H(17) 3.491 2_645
H(33) H(32) 2.346 .
H(33) H(34) 1.600 .
H(33) H(35) 1.600 .
H(33) H(36) 2.967 .
H(33) H(37) 3.576 .
H(33) H(38) 2.499 .
H(33) H(47) 3.248 2_645
H(33) H(48) 3.388 2_645
H(34) N(3) 3.060 .
H(34) C(2) 3.099 .
H(34) C(10) 3.202 .
H(34) C(15) 2.704 .
H(34) C(18) 3.151 4_454
H(34) C(19) 3.117 4_454
H(34) C(30) 2.069 .
H(34) C(32) 3.358 .
H(34) H(1) 3.070 .
H(34) H(9) 2.761 4_454
H(34) H(10) 2.695 4_454
H(34) H(17) 3.362 2_645
H(34) H(32) 2.343 .
H(34) H(33) 1.600 .
H(34) H(35) 1.600 .
H(34) H(38) 3.581 .
H(35) C(14) 3.164 .
H(35) C(15) 2.737 .
H(35) C(19) 3.492 4_454
H(35) C(30) 2.069 .
H(35) C(32) 2.733 .
H(35) C(106) 3.589 1_455
H(35) H(8) 2.989 .
H(35) H(10) 2.693 4_454
H(35) H(32) 2.854 .
H(35) H(33) 1.600 .
H(35) H(34) 1.600 .
H(35) H(36) 2.566 .
H(35) H(38) 3.024 .
H(35) H(50) 2.906 1_455
H(35) H(52) 3.416 1_455
H(35) H(53) 3.155 1_455
H(36) C(14) 2.735 .
H(36) C(15) 2.753 .
H(36) C(28) 3.258 4_455
H(36) C(30) 2.071 .
H(36) C(31) 2.714 .
H(36) H(8) 2.174 .
H(36) H(22) 3.361 2_655
H(36) H(24) 3.003 2_655
H(36) H(26) 3.309 4_455
H(36) H(27) 2.846 4_455
H(36) H(28) 3.088 4_455
H(36) H(32) 2.855 .
H(36) H(33) 2.967 .
H(36) H(35) 2.566 .
H(36) H(37) 1.600 .
H(36) H(38) 1.600 .
H(36) H(50) 2.801 1_455
H(37) N(1) 3.072 .
H(37) C(14) 3.013 .
H(37) C(15) 2.679 .
H(37) C(16) 3.135 .
H(37) C(21) 3.500 .
H(37) C(30) 2.071 .
H(37) C(31) 3.358 .
H(37) H(8) 2.844 .
H(37) H(13) 3.115 .
H(37) H(20) 3.411 2_655
H(37) H(22) 3.551 2_655
H(37) H(26) 3.339 4_455
H(37) H(27) 3.562 4_455
H(37) H(32) 2.359 .
H(37) H(33) 3.576 .
H(37) H(36) 1.600 .
H(37) H(38) 1.600 .
H(38) C(15) 3.358 .
H(38) C(21) 3.336 .
H(38) C(22) 3.285 .
H(38) C(28) 3.230 4_455
H(38) C(30) 2.071 .
H(38) C(31) 2.702 .
H(38) C(103) 3.054 2_645
H(38) C(104) 3.553 2_645
H(38) H(8) 3.595 .
H(38) H(13) 2.575 .
H(38) H(26) 3.006 4_455
H(38) H(27) 2.699 4_455
H(38) H(28) 3.521 4_455
H(38) H(32) 2.334 .
H(38) H(33) 2.499 .
H(38) H(34) 3.581 .
H(38) H(35) 3.024 .
H(38) H(36) 1.600 .
H(38) H(37) 1.600 .
H(38) H(47) 2.394 2_645
H(38) H(48) 3.344 2_645
H(39) N(2) 3.346 .
H(39) N(3) 2.399 .
H(39) N(4) 3.342 .
H(39) C(1) 2.791 .
H(39) C(2) 2.806 .
H(39) C(3) 3.339 .
H(39) C(10) 2.578 .
H(39) C(11) 2.055 .
H(39) C(12) 3.318 .
H(39) C(27) 3.371 .
H(39) C(29) 3.302 .
H(39) C(34) 2.052 .
H(39) C(35) 2.057 .
H(39) H(1) 3.197 .
H(39) H(25) 2.595 .
H(39) H(30) 3.050 .
H(39) H(31) 3.037 .
H(39) H(40) 2.338 .
H(39) H(41) 2.343 .
H(39) H(42) 2.850 .
H(39) H(43) 2.333 .
H(39) H(44) 2.854 .
H(39) H(45) 2.358 .
H(40) C(11) 3.359 .
H(40) C(29) 3.598 .
H(40) C(33) 2.065 .
H(40) C(34) 3.392 3_765
H(40) C(35) 2.687 .
H(40) C(104) 3.305 3_765
H(40) C(105) 3.294 3_765
H(40) H(30) 3.539 .
H(40) H(31) 2.827 .
H(40) H(39) 2.338 .
H(40) H(40) 3.074 3_765
H(40) H(41) 1.600 .
H(40) H(41) 2.922 3_765
H(40) H(42) 1.600 .
H(40) H(43) 2.505 .
H(40) H(44) 2.975 .
H(40) H(45) 3.578 .
H(40) H(48) 3.354 3_765
H(40) H(49) 3.367 3_765
H(41) C(10) 3.578 .
H(41) C(11) 2.693 .
H(41) C(12) 3.243 .
H(41) C(33) 2.065 .
H(41) C(35) 3.355 .
H(41) C(100) 3.502 .
H(41) C(101) 3.118 .
H(41) C(102) 3.039 .
H(41) C(103) 3.312 .
H(41) H(6) 3.233 .
H(41) H(30) 3.317 .
H(41) H(31) 3.354 .
H(41) H(31) 3.416 3_765
H(41) H(39) 2.343 .
H(41) H(40) 1.600 .
H(41) H(40) 2.922 3_765
H(41) H(41) 3.570 3_765
H(41) H(42) 1.600 .
H(41) H(43) 3.582 .
H(41) H(46) 3.347 .
H(42) C(11) 2.738 .
H(42) C(12) 2.792 .
H(42) C(29) 3.533 3_765
H(42) C(33) 2.065 .
H(42) C(35) 2.724 .
H(42) H(6) 2.339 .
H(42) H(29) 3.361 3_765
H(42) H(31) 3.073 3_765
H(42) H(39) 2.850 .
H(42) H(40) 1.600 .
H(42) H(41) 1.600 .
H(42) H(43) 3.013 .
H(42) H(44) 2.557 .
H(42) H(51) 3.590 3_765
H(43) C(11) 3.359 .
H(43) C(33) 2.069 .
H(43) C(34) 2.700 .
H(43) C(104) 3.283 3_765
H(43) C(105) 3.204 3_765
H(43) C(107) 3.315 4_454
H(43) H(12) 3.497 4_454
H(43) H(23) 3.479 4_454
H(43) H(39) 2.333 .
H(43) H(40) 2.505 .
H(43) H(41) 3.582 .
H(43) H(42) 3.013 .
H(43) H(44) 1.600 .
H(43) H(45) 1.600 .
H(43) H(48) 2.823 3_765
H(43) H(49) 2.707 3_765
H(43) H(53) 3.222 4_454
H(43) H(55) 2.569 4_454
H(43) H(58) 3.395 4_454
H(44) C(11) 2.752 .
H(44) C(12) 2.959 .
H(44) C(13) 3.325 3_665
H(44) C(22) 3.545 4_454
H(44) C(33) 2.070 .
H(44) C(34) 2.712 .
H(44) H(6) 2.611 .
H(44) H(7) 2.409 3_665
H(44) H(12) 3.013 4_454
H(44) H(14) 3.363 4_454
H(44) H(23) 3.191 4_454
H(44) H(39) 2.854 .
H(44) H(40) 2.975 .
H(44) H(42) 2.557 .
H(44) H(43) 1.600 .
H(44) H(45) 1.600 .
H(44) H(49) 3.492 3_765
H(44) H(51) 3.487 3_765
H(44) H(55) 3.423 4_454
H(45) N(3) 3.508 .
H(45) C(2) 3.158 .
H(45) C(10) 3.409 .
H(45) C(11) 2.680 .
H(45) C(12) 3.430 .
H(45) C(16) 3.546 4_454
H(45) C(20) 3.436 4_454
H(45) C(21) 3.095 4_454
H(45) C(22) 3.234 4_454
H(45) C(33) 2.070 .
H(45) C(34) 3.354 .
H(45) H(1) 2.807 .
H(45) H(6) 3.516 .
H(45) H(7) 3.517 3_665
H(45) H(12) 2.712 4_454
H(45) H(14) 3.435 4_454
H(45) H(39) 2.358 .
H(45) H(40) 3.578 .
H(45) H(43) 1.600 .
H(45) H(44) 1.600 .
H(45) H(55) 2.986 4_454
H(45) H(58) 2.905 4_454
H(46) C(11) 3.359 .
H(46) C(12) 2.970 .
H(46) C(13) 2.895 .
H(46) C(14) 3.170 .
H(46) C(15) 3.542 .
H(46) C(22) 3.402 2_655
H(46) C(100) 3.267 .
H(46) C(101) 2.061 .
H(46) C(103) 2.053 .
H(46) C(104) 3.289 .
H(46) H(6) 3.316 .
H(46) H(7) 3.238 .
H(46) H(13) 3.402 2_655
H(46) H(14) 2.576 2_655
H(46) H(22) 3.324 2_655
H(46) H(41) 3.347 .
H(46) H(47) 2.357 .
H(47) C(20) 3.546 2_655
H(47) C(22) 3.337 2_655
H(47) C(28) 3.426 3_765
H(47) C(32) 3.357 2_655
H(47) C(101) 3.232 .
H(47) C(102) 2.032 .
H(47) C(104) 2.043 .
H(47) C(105) 3.277 .
H(47) H(11) 3.248 2_655
H(47) H(13) 3.068 2_655
H(47) H(14) 2.966 2_655
H(47) H(26) 3.336 3_765
H(47) H(27) 2.701 3_765
H(47) H(31) 3.034 3_765
H(47) H(33) 3.248 2_655
H(47) H(38) 2.394 2_655
H(47) H(46) 2.357 .
H(47) H(48) 2.333 .
H(48) C(28) 3.422 3_765
H(48) C(100) 3.239 .
H(48) C(102) 3.272 .
H(48) C(103) 2.040 .
H(48) C(105) 2.026 .
H(48) C(107) 3.326 2_755
H(48) H(27) 2.468 3_765
H(48) H(31) 3.124 3_765
H(48) H(33) 3.388 2_655
H(48) H(38) 3.344 2_655
H(48) H(40) 3.354 3_765
H(48) H(43) 2.823 3_765
H(48) H(47) 2.333 .
H(48) H(49) 2.345 .
H(48) H(53) 2.489 2_755
H(48) H(55) 3.351 2_755
H(49) C(35) 3.514 3_765
H(49) C(100) 2.064 .
H(49) C(101) 3.252 .
H(49) C(103) 3.291 .
H(49) C(104) 2.047 .
H(49) C(106) 3.279 .
H(49) C(107) 3.532 2_755
H(49) H(5) 3.357 2_755
H(49) H(23) 3.253 2_755
H(49) H(40) 3.367 3_765
H(49) H(43) 2.707 3_765
H(49) H(44) 3.492 3_765
H(49) H(48) 2.345 .
H(49) H(51) 2.380 .
H(49) H(53) 3.157 2_755
H(49) H(55) 3.189 2_755
H(49) H(56) 3.156 .
H(50) P(1) 2.332 .
H(50) C(14) 3.338 1_655
H(50) C(107) 2.917 .
H(50) C(108) 2.913 .
H(50) H(8) 2.526 1_655
H(50) H(24) 3.065 2_755
H(50) H(35) 2.906 1_655
H(50) H(36) 2.801 1_655
H(50) H(51) 1.600 .
H(50) H(52) 1.600 .
H(50) H(53) 2.649 .
H(50) H(54) 3.219 .
H(50) H(56) 3.203 .
H(50) H(57) 2.651 .
H(51) P(1) 2.332 .
H(51) C(100) 2.896 .
H(51) C(105) 2.872 .
H(51) C(108) 3.058 .
H(51) H(8) 3.324 1_655
H(51) H(23) 3.303 2_755
H(51) H(24) 3.327 2_755
H(51) H(30) 3.594 .
H(51) H(42) 3.590 3_765
H(51) H(44) 3.487 3_765
H(51) H(49) 2.380 .
H(51) H(50) 1.600 .
H(51) H(52) 1.600 .
H(51) H(56) 2.936 .
H(51) H(57) 3.229 .
H(52) P(1) 2.332 .
H(52) C(29) 2.996 .
H(52) C(107) 2.986 .
H(52) H(8) 3.466 1_655
H(52) H(10) 3.467 4_554
H(52) H(29) 2.573 .
H(52) H(30) 2.549 .
H(52) H(35) 3.416 1_655
H(52) H(50) 1.600 .
H(52) H(51) 1.600 .
H(52) H(53) 3.141 .
H(52) H(54) 2.852 .
H(53) P(1) 2.333 .
H(53) C(104) 3.167 2_745
H(53) C(105) 3.494 2_745
H(53) C(106) 2.891 .
H(53) C(108) 2.941 .
H(53) H(35) 3.155 1_655
H(53) H(43) 3.222 4_555
H(53) H(48) 2.489 2_745
H(53) H(49) 3.157 2_745
H(53) H(50) 2.649 .
H(53) H(52) 3.141 .
H(53) H(54) 1.600 .
H(53) H(55) 1.600 .
H(53) H(57) 2.691 .
H(53) H(58) 3.226 .
H(54) P(1) 2.333 .
H(54) N(2) 3.567 .
H(54) C(4) 3.182 .
H(54) C(5) 3.377 .
H(54) C(6) 3.285 .
H(54) C(7) 3.032 .
H(54) C(8) 2.841 .
H(54) C(9) 2.923 .
H(54) C(106) 3.015 .
H(54) H(4) 3.525 .
H(54) H(5) 3.246 .
H(54) H(18) 3.563 .
H(54) H(23) 3.266 .
H(54) H(50) 3.219 .
H(54) H(52) 2.852 .
H(54) H(53) 1.600 .
H(54) H(55) 1.600 .
H(55) P(1) 2.333 .
H(55) C(26) 3.577 .
H(55) C(35) 3.144 4_555
H(55) C(108) 3.032 .
H(55) H(12) 2.813 .
H(55) H(18) 3.541 .
H(55) H(23) 2.709 .
H(55) H(43) 2.569 4_555
H(55) H(44) 3.423 4_555
H(55) H(45) 2.986 4_555
H(55) H(48) 3.351 2_745
H(55) H(49) 3.189 2_745
H(55) H(53) 1.600 .
H(55) H(54) 1.600 .
H(55) H(57) 3.209 .
H(55) H(58) 2.896 .
H(56) V(1) 3.594 .
H(56) P(1) 2.334 .
H(56) N(1) 3.570 .
H(56) C(7) 3.549 2_755
H(56) C(8) 3.159 2_755
H(56) C(100) 3.182 .
H(56) C(105) 3.471 .
H(56) C(106) 3.049 .
H(56) H(2) 3.116 4_555
H(56) H(4) 3.141 2_755
H(56) H(5) 2.340 2_755
H(56) H(16) 2.726 .
H(56) H(24) 3.366 2_755
H(56) H(49) 3.156 .
H(56) H(50) 3.203 .
H(56) H(51) 2.936 .
H(56) H(57) 1.600 .
H(56) H(58) 1.600 .
H(57) P(1) 2.334 .
H(57) C(28) 3.165 4_555
H(57) C(106) 2.922 .
H(57) C(107) 2.935 .
H(57) H(2) 3.378 4_555
H(57) H(5) 3.026 2_755
H(57) H(24) 3.136 2_755
H(57) H(25) 3.182 4_555
H(57) H(27) 2.927 4_555
H(57) H(28) 2.657 4_555
H(57) H(50) 2.651 .
H(57) H(51) 3.229 .
H(57) H(53) 2.691 .
H(57) H(55) 3.209 .
H(57) H(56) 1.600 .
H(57) H(58) 1.600 .
H(58) V(1) 3.572 .
H(58) P(1) 2.334 .
H(58) N(1) 3.033 .
H(58) C(2) 3.246 4_555
H(58) C(3) 3.272 4_555
H(58) C(16) 3.274 .
H(58) C(35) 3.576 4_555
H(58) C(107) 3.039 .
H(58) H(1) 2.914 4_555
H(58) H(2) 2.961 4_555
H(58) H(16) 3.022 .
H(58) H(25) 3.534 4_555
H(58) H(43) 3.395 4_555
H(58) H(45) 2.905 4_555
H(58) H(53) 3.226 .
H(58) H(55) 2.896 .
H(58) H(56) 1.600 .
H(58) H(57) 1.600 .

loop_
_geom_torsion_atom_site_label_1
_geom_torsion_atom_site_label_2
_geom_torsion_atom_site_label_3
_geom_torsion_atom_site_label_4
_geom_torsion
P(1) V(1) N(1) C(16) 122.4(12)
N(1) V(1) P(1) C(106) -158.25(8)
N(1) V(1) P(1) C(107) 79.34(8)
N(1) V(1) P(1) C(108) -38.31(7)
P(1) V(1) N(2) C(1) -179.6(4)
N(2) V(1) P(1) C(106) 78.67(8)
N(2) V(1) P(1) C(107) -43.74(8)
N(2) V(1) P(1) C(108) -161.39(7)
P(1) V(1) C(100) C(101) 179.24(7)
P(1) V(1) C(100) C(105) 5.7(6)
C(100) V(1) P(1) C(106) -45.86(8)
C(100) V(1) P(1) C(107) -168.27(8)
C(100) V(1) P(1) C(108) 74.08(7)
P(1) V(1) C(101) C(100) -0.88(8)
P(1) V(1) C(101) C(102) 174.3(3)
C(101) V(1) P(1) C(106) -45.31(8)
C(101) V(1) P(1) C(107) -167.72(8)
C(101) V(1) P(1) C(108) 74.63(7)
N(1) V(1) N(2) C(1) 73.9(4)
N(2) V(1) N(1) C(16) -126.0(12)
N(1) V(1) C(100) C(101) -87.27(8)
N(1) V(1) C(100) C(105) 99.2(6)
C(100) V(1) N(1) C(16) 37.7(12)
N(1) V(1) C(101) C(100) 106.77(8)
N(1) V(1) C(101) C(102) -78.0(3)
C(101) V(1) N(1) C(16) -2.8(12)
N(2) V(1) C(100) C(101) 75.40(9)
N(2) V(1) C(100) C(105) -98.1(6)
C(100) V(1) N(2) C(1) -87.6(4)
N(2) V(1) C(101) C(100) -123.33(7)
N(2) V(1) C(101) C(102) 51.9(3)
C(101) V(1) N(2) C(1) -48.0(4)
C(100) V(1) C(101) C(102) 175.2(4)
C(101) V(1) C(100) C(105) -173.5(7)
V(1) N(1) C(16) C(17) -30.1(13)
V(1) N(1) C(16) C(21) 150.3(12)
V(1) N(2) C(1) N(3) 15.4(5)
V(1) N(2) C(1) N(4) -165.6(3)
C(1) N(3) C(2) C(3) 1.28(14)
C(2) N(3) C(1) N(2) 176.78(12)
C(2) N(3) C(1) N(4) -2.43(13)
C(1) N(3) C(10) C(11) 94.67(14)
C(1) N(3) C(10) C(15) -87.30(14)
C(10) N(3) C(1) N(2) 6.0(2)
C(10) N(3) C(1) N(4) -173.20(10)
C(2) N(3) C(10) C(11) -74.89(14)
C(2) N(3) C(10) C(15) 103.14(13)
C(10) N(3) C(2) C(3) 172.18(11)
C(1) N(4) C(3) C(2) -2.02(15)
C(3) N(4) C(1) N(2) -176.50(13)
C(3) N(4) C(1) N(3) 2.70(13)
C(1) N(4) C(4) C(5) -91.47(14)
C(1) N(4) C(4) C(9) 89.81(14)
C(4) N(4) C(1) N(2) -7.3(2)
C(4) N(4) C(1) N(3) 171.88(10)
C(3) N(4) C(4) C(5) 76.27(15)
C(3) N(4) C(4) C(9) -102.45(14)
C(4) N(4) C(3) C(2) -171.37(11)
N(3) C(2) C(3) N(4) 0.45(14)
N(4) C(4) C(5) C(6) -177.60(11)
N(4) C(4) C(5) C(27) 4.76(17)
N(4) C(4) C(9) C(8) 176.90(11)
N(4) C(4) C(9) C(24) -5.22(17)
C(5) C(4) C(9) C(8) -1.75(18)
C(5) C(4) C(9) C(24) 176.14(11)
C(9) C(4) C(5) C(6) 1.06(19)
C(9) C(4) C(5) C(27) -176.58(11)
C(4) C(5) C(6) C(7) 0.2(2)
C(4) C(5) C(27) C(28) -138.14(13)
C(4) C(5) C(27) C(29) 97.37(15)
C(6) C(5) C(27) C(28) 44.31(17)
C(6) C(5) C(27) C(29) -80.18(17)
C(27) C(5) C(6) C(7) 177.88(13)
C(5) C(6) C(7) C(8) -0.7(2)
C(6) C(7) C(8) C(9) -0.02(17)
C(7) C(8) C(9) C(4) 1.20(19)
C(7) C(8) C(9) C(24) -176.65(12)
C(4) C(9) C(24) C(25) 72.83(16)
C(4) C(9) C(24) C(26) -162.85(11)
C(8) C(9) C(24) C(25) -109.40(15)
C(8) C(9) C(24) C(26) 14.91(17)
N(3) C(10) C(11) C(12) 172.74(10)
N(3) C(10) C(11) C(33) -8.83(15)
N(3) C(10) C(15) C(14) -172.54(10)
N(3) C(10) C(15) C(30) 8.99(15)
C(11) C(10) C(15) C(14) 5.38(16)
C(11) C(10) C(15) C(30) -173.09(10)
C(15) C(10) C(11) C(12) -5.19(16)
C(15) C(10) C(11) C(33) 173.24(10)
C(10) C(11) C(12) C(13) 1.01(17)
C(10) C(11) C(33) C(34) -123.94(12)
C(10) C(11) C(33) C(35) 110.66(13)
C(12) C(11) C(33) C(34) 54.44(15)
C(12) C(11) C(33) C(35) -70.96(15)
C(33) C(11) C(12) C(13) -177.45(11)
C(11) C(12) C(13) C(14) 2.73(19)
C(12) C(13) C(14) C(15) -2.51(19)
C(13) C(14) C(15) C(10) -1.42(17)
C(13) C(14) C(15) C(30) 177.05(11)
C(10) C(15) C(30) C(31) -93.42(15)
C(10) C(15) C(30) C(32) 141.21(12)
C(14) C(15) C(30) C(31) 88.19(16)
C(14) C(15) C(30) C(32) -37.18(16)
N(1) C(16) C(17) C(18) -178.83(11)
N(1) C(16) C(17) C(23) 0.47(18)
N(1) C(16) C(21) C(20) 178.02(11)
N(1) C(16) C(21) C(22) -1.67(17)
C(17) C(16) C(21) C(20) -1.55(18)
C(17) C(16) C(21) C(22) 178.76(11)
C(21) C(16) C(17) C(18) 0.74(18)
C(21) C(16) C(17) C(23) -179.95(9)
C(16) C(17) C(18) C(19) 0.49(19)
C(23) C(17) C(18) C(19) -178.80(13)
C(17) C(18) C(19) C(20) -0.9(2)
C(18) C(19) C(20) C(21) 0.06(16)
C(19) C(20) C(21) C(16) 1.2(2)
C(19) C(20) C(21) C(22) -179.16(13)
V(1) C(100) C(101) C(102) -178.35(13)
V(1) C(100) C(105) C(104) 170.9(5)
C(101) C(100) C(105) C(104) -2.1(2)
C(105) C(100) C(101) V(1) 178.82(13)
C(105) C(100) C(101) C(102) 0.5(2)
V(1) C(101) C(102) C(103) -172.8(3)
C(100) C(101) C(102) C(103) 1.7(2)
C(101) C(102) C(103) C(104) -2.1(2)
C(102) C(103) C(104) C(105) 0.5(2)
C(103) C(104) C(105) C(100) 1.6(2)
